data_1575980
loop_
_publ_author_name
'Shephard, Angus C. G.'
'Pedussaut, Lucie'
'De Marchi, Linda'
'Demonti, Luca'
'Rajeshkumar, Thayalan'
'Casaretto, Nicolas'
'Maron, Laurent'
'Danoun, Gr&#xe9;gory'
'Simler, Thomas'
'Nocton, Gr&#xe9;gory'

_publ_section_title
;
 Room temperature dinitrogen cleavage and hydrogenation with
 organometallic complexes of uranium.
;
_journal_issue 45
_journal_name_full 'Chemical science'
_journal_page_first 21334
_journal_page_last 21345
_journal_paper_doi 10.1039/d5sc07194a
_journal_volume 16
_journal_year 2025
_chemical_formula_moiety 'C68 H118 N2 U2, C5 H12'
_chemical_formula_sum 'C73 H130 N2 U2'
_chemical_formula_weight 1511.84
_space_group_crystal_system monoclinic
_space_group_IT_number 15
_space_group_name_Hall '-C 2yc'
_space_group_name_H-M_alt 'C 1 2/c 1'
_atom_sites_solution_hydrogens geom
_atom_sites_solution_primary dual
_audit_creation_date 2025-06-10
_audit_creation_method
;
Olex2 1.5
(compiled 2025.05.22 svn.r631f81ec for OlexSys, GUI svn.r7248)
;
_audit_update_record
;
2025-06-13 deposited with the CCDC.	2025-10-14 downloaded from the CCDC.
;
_cell_angle_alpha 90
_cell_angle_beta 101.8290(10)
_cell_angle_gamma 90
_cell_formula_units_Z 16
_cell_length_a 44.3908(7)
_cell_length_b 11.6107(2)
_cell_length_c 56.6934(11)
_cell_measurement_reflns_used 4046
_cell_measurement_temperature 150
_cell_measurement_theta_max 18.59
_cell_measurement_theta_min 1.86
_cell_volume 28599.7(9)
_computing_cell_refinement
;
X-Area Recipe 2.0.2 (STOE, 2024)
;
_computing_data_collection
;
X-Area Pilatus3_SV 1.31.194.0 (STOE, 2023)
;
_computing_data_reduction
;
X-Area Integrate 2.5.18.0 (STOE, 2024)
X-Area LANA 2.8.4 (STOE, 2024)
;
_computing_molecular_graphics 'Olex2 1.5 (Dolomanov et al., 2009)'
_computing_publication_material 'Olex2 1.5 (Dolomanov et al., 2009)'
_computing_structure_refinement 'SHELXL 2019/3 (Sheldrick, 2015)'
_computing_structure_solution 'SHELXT  (Sheldrick, 2015)'
_diffrn_ambient_temperature 150.00
_diffrn_detector_area_resol_mean 13.33
_diffrn_measured_fraction_theta_full 0.993
_diffrn_measured_fraction_theta_max 0.993
_diffrn_measurement_details
;
 786 frames, detector distance = 100 mm
;
_diffrn_measurement_device 'Eulerian 4-circle diffractometer'
_diffrn_measurement_device_type 'STOE STADIVARI'
_diffrn_measurement_method 'rotation method, \w scans'
_diffrn_radiation_type MoK\a
_diffrn_radiation_wavelength 0.71073
_diffrn_reflns_av_R_equivalents 0.0475
_diffrn_reflns_av_unetI/netI 0.0506
_diffrn_reflns_Laue_measured_fraction_full 0.993
_diffrn_reflns_Laue_measured_fraction_max 0.993
_diffrn_reflns_limit_h_max 52
_diffrn_reflns_limit_h_min -28
_diffrn_reflns_limit_k_max 13
_diffrn_reflns_limit_k_min -13
_diffrn_reflns_limit_l_max 67
_diffrn_reflns_limit_l_min -67
_diffrn_reflns_number 81690
_diffrn_reflns_point_group_measured_fraction_full 0.993
_diffrn_reflns_point_group_measured_fraction_max 0.993
_diffrn_reflns_theta_full 25.027
_diffrn_reflns_theta_max 25.027
_diffrn_reflns_theta_min 2.231
_exptl_absorpt_coefficient_mu 4.563
_exptl_absorpt_correction_T_max 0.9984
_exptl_absorpt_correction_T_min 0.9920
_exptl_absorpt_correction_type multi-scan
_exptl_absorpt_process_details
;
STOE LANA, absorption correction by scaling of reflection intensities.
J. Koziskova, F. Hahn, J. Richter, J. Kozisek, "Comparison of different
absorption corrections on the model structure of tetrakis(\m~2~-acetato)-
diaqua-di-copper(II)", Acta Chimica Slovaca, vol. 9, no. 2, 2016, pp. 136 - 140.
;
_exptl_crystal_colour brown
_exptl_crystal_colour_primary brown
_exptl_crystal_density_diffrn 1.404
_exptl_crystal_density_method 'not measured'
_exptl_crystal_description needle
_exptl_crystal_F_000 12256
_exptl_crystal_size_max 0.16
_exptl_crystal_size_mid 0.077
_exptl_crystal_size_min 0.033
_refine_diff_density_max 2.150
_refine_diff_density_min -0.976
_refine_diff_density_rms 0.141
_refine_ls_extinction_method none
_refine_ls_goodness_of_fit_ref 1.048
_refine_ls_hydrogen_treatment constr
_refine_ls_matrix_type full
_refine_ls_number_parameters 1463
_refine_ls_number_reflns 25119
_refine_ls_number_restraints 76
_refine_ls_restrained_S_all 1.057
_refine_ls_R_factor_all 0.0774
_refine_ls_R_factor_gt 0.0447
_refine_ls_shift/su_max 0.005
_refine_ls_shift/su_mean 0.000
_refine_ls_structure_factor_coef Fsqd
_refine_ls_weighting_details 'w=1/[\s^2^(Fo^2^)+(0.0389P)^2^+227.7990P] where P=(Fo^2^+2Fc^2^)/3'
_refine_ls_weighting_scheme calc
_refine_ls_wR_factor_gt 0.0924
_refine_ls_wR_factor_ref 0.1041
_reflns_Friedel_coverage 0.000
_reflns_number_gt 17262
_reflns_number_total 25119
_reflns_threshold_expression 'I > 2\s(I)'
_cod_data_source_file d5sc07194a3.cif
_cod_data_source_block A
_cod_depositor_comments 'Adding full bibliography for 1575976--1575980.cif.'
_cod_database_code 1575980
_shelx_shelxl_version_number 2019/3
_shelx_space_group_comment
;
The symmetry employed for this shelxl refinement is uniquely defined
by the following loop, which should always be used as a source of
symmetry information in preference to the above space-group names.
They are only intended as comments.
;
_shelx_estimated_absorpt_t_max 0.864
_shelx_estimated_absorpt_t_min 0.529
_olex2_refinement_description
;
1. Fixed Uiso
 At 1.2 times of:
  All C(H) groups, All C(H,H) groups, All N(H) groups
 At 1.5 times of:
  All C(H,H,H) groups
2. Restrained distances
 C146-C145 \\sim C144-C145 \\sim C144-C142 \\sim C142-C143 \\sim C140-C141
\\sim C140-C137 \\sim C137-
 C138 \\sim C138-C139
 with sigma of 0.02
3. Uiso/Uaniso restraints and constraints
C142 \\sim C143 \\sim C144 \\sim C145 \\sim C146: within 2A with sigma of 0.004
and sigma for terminal atoms of 0.008 within 2A
C137 \\sim C138 \\sim C139 \\sim C140 \\sim C141: within 2A with sigma of 0.004
and sigma for terminal atoms of 0.008 within 2A
4.a Secondary CH2 refined with riding coordinates:
 C137(H13V,H13W), C138(H13X,H13Y), C140(H14A,H14B), C142(H14F,H14G), C144(H14K,
 H14L), C145(H14M,H14N)
4.b Aromatic/amide H refined with riding coordinates:
 N1(H1), N2(H2), C1(H1A), C4(H4), C18(H18), C21(H21), C37(H37), C39(H39),
 C53(H53), C56(H56), N3(H3), N4(H4A), C70(H70), C73(H73), C88(H88), C90(H90),
 C105(H105), C107(H107), C122(H122), C124(H124)
4.c Idealised Me refined as rotating group:
 C7(H7A,H7B,H7C), C8(H8A,H8B,H8C), C9(H9A,H9B,H9C), C11(H11A,H11B,H11C),
 C12(H12A,H12B,H12C), C13(H13A,H13B,H13C), C15(H15A,H15B,H15C), C16(H16A,H16B,
 H16C), C17(H17A,H17B,H17C), C24(H24A,H24B,H24C), C25(H25A,H25B,H25C), C26(H26A,
 H26B,H26C), C28(H28A,H28B,H28C), C29(H29A,H29B,H29C), C30(H30A,H30B,H30C),
 C32(H32A,H32B,H32C), C33(H33A,H33B,H33C), C34(H34A,H34B,H34C), C41(H41A,H41B,
 H41C), C42(H42A,H42B,H42C), C43(H43A,H43B,H43C), C45(H45A,H45B,H45C), C46(H46A,
 H46B,H46C), C47(H47A,H47B,H47C), C49(H49A,H49B,H49C), C50(H50A,H50B,H50C),
 C51(H51A,H51B,H51C), C58(H58A,H58B,H58C), C59(H59A,H59B,H59C), C60(H60A,H60B,
 H60C), C62(H62A,H62B,H62C), C63(H63A,H63B,H63C), C64(H64A,H64B,H64C), C66(H66A,
 H66B,H66C), C67(H67A,H67B,H67C), C68(H68A,H68B,H68C), C75(H75A,H75B,H75C),
 C76(H76A,H76B,H76C), C77(H77A,H77B,H77C), C79(H79A,H79B,H79C), C80(H80A,H80B,
 H80C), C81(H81A,H81B,H81C), C83(H83A,H83B,H83C), C84(H84A,H84B,H84C), C85(H85A,
 H85B,H85C), C92(H92A,H92B,H92C), C93(H93A,H93B,H93C), C94(H94A,H94B,H94C),
 C96(H96A,H96B,H96C), C97(H97A,H97B,H97C), C98(H98A,H98B,H98C), C100(H10A,H10B,
 H10C), C101(H10D,H10E,H10F), C102(H10G,H10H,H10I), C109(H10J,H10K,H10L),
 C110(H11D,H11E,H11F), C111(H11G,H11H,H11I), C113(H11J,H11K,H11L), C114(H11M,
 H11N,H11O), C115(H11P,H11Q,H11R), C117(H11S,H11T,H11U), C118(H11V,H11W,H11X),
 C119(H11Y,H,HA), C126(H12D,H12E,H12F), C127(H12G,H12H,H12I), C128(H12J,H12K,
 H12L), C130(H13D,H13E,H13F), C131(H13G,H13H,H13I), C132(H13J,H13K,H13L),
 C134(H13M,H13N,H13O), C135(H13P,H13Q,H13R), C136(H13S,H13T,H13U), C139(H13Z,HB,
 HC), C141(H14C,H14D,H14E), C143(H14H,H14I,H14J), C146(H14O,H14P,H14Q)
;
_olex2_submission_special_instructions 'No special instructions were received'

loop_
_space_group_symop_operation_xyz
'x, y, z'
'-x, y, -z+1/2'
'x+1/2, y+1/2, z'
'-x+1/2, y+1/2, -z+1/2'
'-x, -y, -z'
'x, -y, z-1/2'
'-x+1/2, -y+1/2, -z'
'x+1/2, -y+1/2, z-1/2'

loop_
_atom_site_label
_atom_site_type_symbol
_atom_site_fract_x
_atom_site_fract_y
_atom_site_fract_z
_atom_site_U_iso_or_equiv
_atom_site_adp_type
_atom_site_occupancy
_atom_site_site_symmetry_order
_atom_site_calc_flag
_atom_site_refinement_flags_posn
_atom_site_refinement_flags_adp
_atom_site_refinement_flags_occupancy
_atom_site_disorder_assembly
_atom_site_disorder_group
U1 U 0.39998(2) 0.46237(2) 0.67242(2) 0.02466(7) Uani 1 1 d . . . . .
U2 U 0.33759(2) 0.45421(2) 0.70470(2) 0.02662(7) Uani 1 1 d . . . . .
N1 N 0.38415(12) 0.5175(5) 0.70523(9) 0.0297(14) Uani 1 1 d . . . . .
H1 H 0.395076 0.559199 0.716887 0.036 Uiso 1 1 calc R U . . .
N2 N 0.35307(12) 0.4003(5) 0.67204(9) 0.0273(14) Uani 1 1 d . . . . .
H2 H 0.341987 0.359275 0.660349 0.033 Uiso 1 1 calc R U . . .
C1 C 0.29564(15) 0.5788(6) 0.67049(13) 0.0294(17) Uani 1 1 d . . . . .
H1A H 0.306780 0.611827 0.659538 0.035 Uiso 1 1 calc R U . . .
C2 C 0.27716(14) 0.4780(6) 0.66582(13) 0.0300(17) Uani 1 1 d . . . . .
C3 C 0.26481(15) 0.4585(7) 0.68712(13) 0.0366(18) Uani 1 1 d . . . . .
C4 C 0.27730(15) 0.5458(7) 0.70423(13) 0.0349(18) Uani 1 1 d . . . . .
H4 H 0.274141 0.551241 0.720268 0.042 Uiso 1 1 calc R U . . .
C5 C 0.29517(14) 0.6227(6) 0.69330(12) 0.0296(17) Uani 1 1 d . . . . .
C6 C 0.30500(16) 0.7424(7) 0.70317(15) 0.039(2) Uani 1 1 d . . . . .
C7 C 0.32118(17) 0.8075(7) 0.68609(13) 0.040(2) Uani 1 1 d . . . . .
H7A H 0.340239 0.767304 0.684935 0.060 Uiso 1 1 calc R U . . .
H7B H 0.326055 0.885637 0.692216 0.060 Uiso 1 1 calc R U . . .
H7C H 0.307673 0.811416 0.670100 0.060 Uiso 1 1 calc R U . . .
C8 C 0.27623(19) 0.8094(8) 0.70605(18) 0.059(3) Uani 1 1 d . . . . .
H8A H 0.261111 0.808179 0.690798 0.088 Uiso 1 1 calc R U . . .
H8B H 0.281867 0.889321 0.710489 0.088 Uiso 1 1 calc R U . . .
H8C H 0.267311 0.773668 0.718706 0.088 Uiso 1 1 calc R U . . .
C9 C 0.32692(18) 0.7324(7) 0.72804(14) 0.047(2) Uani 1 1 d . . . . .
H9A H 0.316863 0.688177 0.738970 0.071 Uiso 1 1 calc R U . . .
H9B H 0.331954 0.809570 0.734685 0.071 Uiso 1 1 calc R U . . .
H9C H 0.345852 0.693060 0.726238 0.071 Uiso 1 1 calc R U . . .
C10 C 0.23529(17) 0.3936(8) 0.69065(15) 0.050(2) Uani 1 1 d . . . . .
C11 C 0.2364(2) 0.3659(9) 0.71758(16) 0.064(3) Uani 1 1 d . . . . .
H11A H 0.252455 0.308579 0.723185 0.096 Uiso 1 1 calc R U . . .
H11B H 0.216419 0.335328 0.719425 0.096 Uiso 1 1 calc R U . . .
H11C H 0.240964 0.436416 0.727157 0.096 Uiso 1 1 calc R U . . .
C12 C 0.20859(18) 0.4799(10) 0.68268(19) 0.071(3) Uani 1 1 d . . . . .
H12A H 0.211719 0.547212 0.693328 0.107 Uiso 1 1 calc R U . . .
H12B H 0.189038 0.442763 0.683596 0.107 Uiso 1 1 calc R U . . .
H12C H 0.208105 0.504360 0.666062 0.107 Uiso 1 1 calc R U . . .
C13 C 0.22675(19) 0.2803(8) 0.67677(15) 0.056(3) Uani 1 1 d . . . . .
H13A H 0.223816 0.294963 0.659426 0.084 Uiso 1 1 calc R U . . .
H13B H 0.207650 0.249813 0.680449 0.084 Uiso 1 1 calc R U . . .
H13C H 0.243345 0.224170 0.681603 0.084 Uiso 1 1 calc R U . . .
C14 C 0.26936(17) 0.4259(6) 0.64037(13) 0.0356(19) Uani 1 1 d . . . . .
C15 C 0.23617(17) 0.4570(7) 0.62819(14) 0.046(2) Uani 1 1 d . . . . .
H15A H 0.221785 0.415489 0.636126 0.069 Uiso 1 1 calc R U . . .
H15B H 0.232490 0.435291 0.611141 0.069 Uiso 1 1 calc R U . . .
H15C H 0.233072 0.540138 0.629552 0.069 Uiso 1 1 calc R U . . .
C16 C 0.27453(17) 0.2945(7) 0.63972(13) 0.042(2) Uani 1 1 d . . . . .
H16A H 0.296294 0.277274 0.646054 0.063 Uiso 1 1 calc R U . . .
H16B H 0.268669 0.267024 0.623068 0.063 Uiso 1 1 calc R U . . .
H16C H 0.261899 0.255889 0.649634 0.063 Uiso 1 1 calc R U . . .
C17 C 0.28915(17) 0.4808(7) 0.62432(13) 0.041(2) Uani 1 1 d . . . . .
H17A H 0.284235 0.562939 0.622319 0.062 Uiso 1 1 calc R U . . .
H17B H 0.284960 0.443035 0.608525 0.062 Uiso 1 1 calc R U . . .
H17C H 0.310952 0.471546 0.631826 0.062 Uiso 1 1 calc R U . . .
C18 C 0.36920(17) 0.3290(6) 0.74381(11) 0.0332(18) Uani 1 1 d . . . . .
H18 H 0.387225 0.300016 0.739308 0.040 Uiso 1 1 calc R U . . .
C19 C 0.36842(17) 0.4274(6) 0.75844(12) 0.0322(18) Uani 1 1 d . . . . .
C20 C 0.33712(17) 0.4414(7) 0.76040(12) 0.0366(19) Uani 1 1 d . . . . .
C21 C 0.32015(18) 0.3532(7) 0.74614(12) 0.0381(19) Uani 1 1 d . . . . .
H21 H 0.298413 0.344988 0.743271 0.046 Uiso 1 1 calc R U . . .
C22 C 0.34003(18) 0.2803(7) 0.73691(12) 0.0356(19) Uani 1 1 d . . . . .
C23 C 0.3317(2) 0.1614(7) 0.72648(13) 0.042(2) Uani 1 1 d . . . . .
C24 C 0.30811(19) 0.1713(7) 0.70260(13) 0.045(2) Uani 1 1 d . . . . .
H24A H 0.290420 0.216660 0.705101 0.067 Uiso 1 1 calc R U . . .
H24B H 0.301194 0.094103 0.696898 0.067 Uiso 1 1 calc R U . . .
H24C H 0.317679 0.209276 0.690552 0.067 Uiso 1 1 calc R U . . .
C25 C 0.3167(3) 0.0910(8) 0.74385(16) 0.068(3) Uani 1 1 d . . . . .
H25A H 0.330790 0.086938 0.759603 0.102 Uiso 1 1 calc R U . . .
H25B H 0.312385 0.013045 0.737444 0.102 Uiso 1 1 calc R U . . .
H25C H 0.297489 0.128057 0.745621 0.102 Uiso 1 1 calc R U . . .
C26 C 0.3601(2) 0.0979(8) 0.72256(16) 0.058(3) Uani 1 1 d . . . . .
H26A H 0.370274 0.143141 0.711874 0.087 Uiso 1 1 calc R U . . .
H26B H 0.354047 0.022816 0.715179 0.087 Uiso 1 1 calc R U . . .
H26C H 0.374245 0.086635 0.738077 0.087 Uiso 1 1 calc R U . . .
C27 C 0.32145(19) 0.4984(8) 0.77982(14) 0.047(2) Uani 1 1 d . . . . .
C28 C 0.33561(19) 0.6111(8) 0.79110(14) 0.050(2) Uani 1 1 d . . . . .
H28A H 0.324554 0.636594 0.803453 0.075 Uiso 1 1 calc R U . . .
H28B H 0.334008 0.670228 0.778572 0.075 Uiso 1 1 calc R U . . .
H28C H 0.357326 0.598405 0.798474 0.075 Uiso 1 1 calc R U . . .
C29 C 0.3236(2) 0.4074(9) 0.80002(14) 0.065(3) Uani 1 1 d . . . . .
H29A H 0.345282 0.388135 0.806313 0.097 Uiso 1 1 calc R U . . .
H29B H 0.312429 0.337863 0.793496 0.097 Uiso 1 1 calc R U . . .
H29C H 0.314565 0.438509 0.813055 0.097 Uiso 1 1 calc R U . . .
C30 C 0.28672(18) 0.5243(9) 0.77029(15) 0.057(3) Uani 1 1 d . . . . .
H30A H 0.277557 0.551546 0.783592 0.086 Uiso 1 1 calc R U . . .
H30B H 0.276221 0.453874 0.763486 0.086 Uiso 1 1 calc R U . . .
H30C H 0.284498 0.583712 0.757778 0.086 Uiso 1 1 calc R U . . .
C31 C 0.39872(18) 0.4847(7) 0.77216(13) 0.040(2) Uani 1 1 d . . . . .
C32 C 0.42616(17) 0.4373(7) 0.76298(13) 0.043(2) Uani 1 1 d . . . . .
H32A H 0.444882 0.477990 0.770854 0.065 Uiso 1 1 calc R U . . .
H32B H 0.422868 0.448600 0.745504 0.065 Uiso 1 1 calc R U . . .
H32C H 0.428406 0.354946 0.766664 0.065 Uiso 1 1 calc R U . . .
C33 C 0.40457(19) 0.4518(8) 0.79889(12) 0.051(2) Uani 1 1 d . . . . .
H33A H 0.404785 0.367757 0.800432 0.076 Uiso 1 1 calc R U . . .
H33B H 0.388185 0.483737 0.806182 0.076 Uiso 1 1 calc R U . . .
H33C H 0.424466 0.482972 0.807136 0.076 Uiso 1 1 calc R U . . .
C34 C 0.39911(17) 0.6165(7) 0.76884(13) 0.041(2) Uani 1 1 d . . . . .
H34A H 0.417131 0.648953 0.779717 0.061 Uiso 1 1 calc R U . . .
H34B H 0.380334 0.649699 0.772571 0.061 Uiso 1 1 calc R U . . .
H34C H 0.400101 0.634456 0.752131 0.061 Uiso 1 1 calc R U . . .
C35 C 0.40004(15) 0.2210(6) 0.64872(11) 0.0251(16) Uani 1 1 d . . . . .
C36 C 0.42216(15) 0.2795(6) 0.63796(12) 0.0277(17) Uani 1 1 d . . . . .
C37 C 0.44515(16) 0.3195(6) 0.65749(12) 0.0323(18) Uani 1 1 d . . . . .
H37 H 0.462231 0.365866 0.655836 0.039 Uiso 1 1 calc R U . . .
C38 C 0.43925(15) 0.2815(6) 0.67933(12) 0.0294(17) Uani 1 1 d . . . . .
C39 C 0.41111(16) 0.2249(6) 0.67425(12) 0.0302(17) Uani 1 1 d . . . . .
H39 H 0.400801 0.193677 0.685919 0.036 Uiso 1 1 calc R U . . .
C40 C 0.46240(17) 0.2865(7) 0.70355(13) 0.038(2) Uani 1 1 d . . . . .
C41 C 0.46806(18) 0.4113(7) 0.71184(14) 0.046(2) Uani 1 1 d . . . . .
H41A H 0.475122 0.455719 0.699318 0.069 Uiso 1 1 calc R U . . .
H41B H 0.483789 0.413483 0.726745 0.069 Uiso 1 1 calc R U . . .
H41C H 0.448879 0.444592 0.714781 0.069 Uiso 1 1 calc R U . . .
C42 C 0.4502(2) 0.2193(8) 0.72277(14) 0.057(3) Uani 1 1 d . . . . .
H42A H 0.430439 0.252124 0.724599 0.086 Uiso 1 1 calc R U . . .
H42B H 0.464967 0.224337 0.738155 0.086 Uiso 1 1 calc R U . . .
H42C H 0.447267 0.138437 0.717898 0.086 Uiso 1 1 calc R U . . .
C43 C 0.4927(2) 0.2321(10) 0.70057(16) 0.072(3) Uani 1 1 d . . . . .
H43A H 0.489142 0.151952 0.695354 0.107 Uiso 1 1 calc R U . . .
H43B H 0.507493 0.234480 0.716001 0.107 Uiso 1 1 calc R U . . .
H43C H 0.501017 0.275129 0.688450 0.107 Uiso 1 1 calc R U . . .
C44 C 0.42993(16) 0.2722(7) 0.61270(12) 0.0326(18) Uani 1 1 d . . . . .
C45 C 0.44843(18) 0.3776(7) 0.60728(13) 0.044(2) Uani 1 1 d . . . . .
H45A H 0.435284 0.446156 0.605606 0.066 Uiso 1 1 calc R U . . .
H45B H 0.455604 0.364679 0.592258 0.066 Uiso 1 1 calc R U . . .
H45C H 0.466190 0.389093 0.620528 0.066 Uiso 1 1 calc R U . . .
C46 C 0.45120(18) 0.1665(7) 0.61372(14) 0.045(2) Uani 1 1 d . . . . .
H46A H 0.469691 0.178082 0.626299 0.068 Uiso 1 1 calc R U . . .
H46B H 0.457125 0.156836 0.598107 0.068 Uiso 1 1 calc R U . . .
H46C H 0.440307 0.097532 0.617389 0.068 Uiso 1 1 calc R U . . .
C47 C 0.40373(17) 0.2605(7) 0.59074(12) 0.0375(19) Uani 1 1 d . . . . .
H47A H 0.393050 0.187203 0.591576 0.056 Uiso 1 1 calc R U . . .
H47B H 0.412114 0.262448 0.576038 0.056 Uiso 1 1 calc R U . . .
H47C H 0.389214 0.324267 0.590488 0.056 Uiso 1 1 calc R U . . .
C48 C 0.37178(16) 0.1469(6) 0.63748(12) 0.0326(18) Uani 1 1 d . . . . .
C49 C 0.38220(18) 0.0372(7) 0.62585(13) 0.0415(19) Uani 1 1 d . . . . .
H49A H 0.391341 0.058925 0.612159 0.062 Uiso 1 1 calc R U . . .
H49B H 0.364372 -0.012779 0.620240 0.062 Uiso 1 1 calc R U . . .
H49C H 0.397478 -0.004142 0.637800 0.062 Uiso 1 1 calc R U . . .
C50 C 0.34755(16) 0.2128(7) 0.61892(13) 0.0382(19) Uani 1 1 d . . . . .
H50A H 0.340890 0.281349 0.626538 0.057 Uiso 1 1 calc R U . . .
H50B H 0.329786 0.162698 0.613183 0.057 Uiso 1 1 calc R U . . .
H50C H 0.356600 0.236010 0.605276 0.057 Uiso 1 1 calc R U . . .
C51 C 0.35502(17) 0.1016(7) 0.65680(14) 0.042(2) Uani 1 1 d . . . . .
H51A H 0.368402 0.047527 0.667369 0.063 Uiso 1 1 calc R U . . .
H51B H 0.336074 0.062182 0.648989 0.063 Uiso 1 1 calc R U . . .
H51C H 0.349896 0.166309 0.666369 0.063 Uiso 1 1 calc R U . . .
C52 C 0.40201(16) 0.6509(6) 0.64456(12) 0.0295(17) Uani 1 1 d . . . . .
C53 C 0.43286(15) 0.6163(6) 0.64668(12) 0.0279(16) Uani 1 1 d . . . . .
H53 H 0.440201 0.572728 0.634838 0.033 Uiso 1 1 calc R U . . .
C54 C 0.45142(15) 0.6539(6) 0.66833(13) 0.0316(18) Uani 1 1 d . . . . .
C55 C 0.43087(16) 0.7061(6) 0.68189(12) 0.0295(17) Uani 1 1 d . . . . .
C56 C 0.40105(15) 0.7020(6) 0.66683(11) 0.0252(16) Uani 1 1 d . . . . .
H56 H 0.382888 0.730099 0.671257 0.030 Uiso 1 1 calc R U . . .
C57 C 0.43692(16) 0.7758(7) 0.70524(13) 0.0327(18) Uani 1 1 d . . . . .
C58 C 0.40658(16) 0.8169(7) 0.71137(12) 0.0361(19) Uani 1 1 d . . . . .
H58A H 0.396098 0.868954 0.698703 0.054 Uiso 1 1 calc R U . . .
H58B H 0.410894 0.857689 0.726825 0.054 Uiso 1 1 calc R U . . .
H58C H 0.393382 0.750302 0.712480 0.054 Uiso 1 1 calc R U . . .
C59 C 0.45457(17) 0.8878(7) 0.70270(14) 0.044(2) Uani 1 1 d . . . . .
H59A H 0.475537 0.869082 0.700980 0.065 Uiso 1 1 calc R U . . .
H59B H 0.455415 0.935580 0.717077 0.065 Uiso 1 1 calc R U . . .
H59C H 0.443990 0.930123 0.688431 0.065 Uiso 1 1 calc R U . . .
C60 C 0.45409(16) 0.7066(7) 0.72722(13) 0.0377(19) Uani 1 1 d . . . . .
H60A H 0.440766 0.644622 0.730888 0.057 Uiso 1 1 calc R U . . .
H60B H 0.459500 0.757851 0.741172 0.057 Uiso 1 1 calc R U . . .
H60C H 0.472878 0.673295 0.723524 0.057 Uiso 1 1 calc R U . . .
C61 C 0.48646(17) 0.6668(7) 0.66973(15) 0.044(2) Uani 1 1 d . . . . .
C62 C 0.50785(16) 0.6733(8) 0.69444(15) 0.048(2) Uani 1 1 d . . . . .
H62A H 0.502492 0.740666 0.703159 0.071 Uiso 1 1 calc R U . . .
H62B H 0.529195 0.680187 0.692459 0.071 Uiso 1 1 calc R U . . .
H62C H 0.505610 0.603329 0.703585 0.071 Uiso 1 1 calc R U . . .
C63 C 0.49907(16) 0.5656(8) 0.65666(16) 0.052(2) Uani 1 1 d . . . . .
H63A H 0.498075 0.494117 0.665653 0.078 Uiso 1 1 calc R U . . .
H63B H 0.520481 0.581319 0.655721 0.078 Uiso 1 1 calc R U . . .
H63C H 0.486596 0.557551 0.640344 0.078 Uiso 1 1 calc R U . . .
C64 C 0.49016(19) 0.7769(8) 0.65552(16) 0.056(3) Uani 1 1 d . . . . .
H64A H 0.478515 0.768981 0.638931 0.084 Uiso 1 1 calc R U . . .
H64B H 0.511980 0.788747 0.655378 0.084 Uiso 1 1 calc R U . . .
H64C H 0.482347 0.842981 0.663179 0.084 Uiso 1 1 calc R U . . .
C65 C 0.37672(16) 0.6492(7) 0.62182(12) 0.0334(18) Uani 1 1 d . . . . .
C66 C 0.36910(17) 0.5261(7) 0.61327(13) 0.0397(19) Uani 1 1 d . . . . .
H66A H 0.387802 0.487943 0.610605 0.060 Uiso 1 1 calc R U . . .
H66B H 0.353697 0.527395 0.598175 0.060 Uiso 1 1 calc R U . . .
H66C H 0.360895 0.483960 0.625545 0.060 Uiso 1 1 calc R U . . .
C67 C 0.34776(17) 0.7065(7) 0.62666(13) 0.042(2) Uani 1 1 d . . . . .
H67A H 0.340899 0.666040 0.639788 0.063 Uiso 1 1 calc R U . . .
H67B H 0.331529 0.703228 0.612069 0.063 Uiso 1 1 calc R U . . .
H67C H 0.352210 0.787040 0.631231 0.063 Uiso 1 1 calc R U . . .
C68 C 0.38775(19) 0.7167(7) 0.60207(13) 0.045(2) Uani 1 1 d . . . . .
H68A H 0.393753 0.794569 0.607876 0.068 Uiso 1 1 calc R U . . .
H68B H 0.371080 0.721449 0.587786 0.068 Uiso 1 1 calc R U . . .
H68C H 0.405479 0.677504 0.597873 0.068 Uiso 1 1 calc R U . . .
U3 U 0.40001(2) 0.54142(2) 0.42435(2) 0.02270(7) Uani 1 1 d . . . . .
U4 U 0.33192(2) 0.53791(2) 0.45009(2) 0.02188(7) Uani 1 1 d . . . . .
N3 N 0.38008(11) 0.4800(5) 0.45433(9) 0.0278(14) Uani 1 1 d . . . . .
H3 H 0.389927 0.438033 0.466399 0.033 Uiso 1 1 calc R U . . .
N4 N 0.35183(11) 0.5982(5) 0.41973(9) 0.0252(13) Uani 1 1 d . . . . .
H4A H 0.341939 0.639169 0.407508 0.030 Uiso 1 1 calc R U . . .
C69 C 0.32853(15) 0.7012(6) 0.48370(12) 0.0263(16) Uani 1 1 d . . . . .
C70 C 0.30768(15) 0.6234(6) 0.49008(11) 0.0282(17) Uani 1 1 d . . . . .
H70 H 0.285951 0.630337 0.485372 0.034 Uiso 1 1 calc R U . . .
C71 C 0.32295(15) 0.5322(6) 0.50453(11) 0.0273(16) Uani 1 1 d . . . . .
C72 C 0.35545(15) 0.5496(6) 0.50561(11) 0.0286(16) Uani 1 1 d . . . . .
C73 C 0.35824(15) 0.6538(6) 0.49259(11) 0.0256(16) Uani 1 1 d . . . . .
H73 H 0.377063 0.686188 0.490257 0.031 Uiso 1 1 calc R U . . .
C74 C 0.38454(17) 0.4930(6) 0.52121(12) 0.0303(18) Uani 1 1 d . . . . .
C75 C 0.38593(18) 0.5198(7) 0.54786(12) 0.042(2) Uani 1 1 d . . . . .
H75A H 0.383474 0.602883 0.549890 0.063 Uiso 1 1 calc R U . . .
H75B H 0.405857 0.495089 0.557381 0.063 Uiso 1 1 calc R U . . .
H75C H 0.369364 0.478676 0.553355 0.063 Uiso 1 1 calc R U . . .
C76 C 0.38619(16) 0.3621(7) 0.51719(12) 0.0348(18) Uani 1 1 d . . . . .
H76A H 0.367342 0.325700 0.520033 0.052 Uiso 1 1 calc R U . . .
H76B H 0.404013 0.330260 0.528402 0.052 Uiso 1 1 calc R U . . .
H76C H 0.388278 0.347199 0.500590 0.052 Uiso 1 1 calc R U . . .
C77 C 0.41368(15) 0.5457(7) 0.51527(12) 0.0364(19) Uani 1 1 d . . . . .
H77A H 0.413503 0.535094 0.498090 0.055 Uiso 1 1 calc R U . . .
H77B H 0.431831 0.507725 0.524867 0.055 Uiso 1 1 calc R U . . .
H77C H 0.414377 0.628193 0.519035 0.055 Uiso 1 1 calc R U . . .
C78 C 0.30531(16) 0.4663(7) 0.52119(12) 0.0324(17) Uani 1 1 d . . . . .
C79 C 0.27168(16) 0.4379(7) 0.50782(13) 0.042(2) Uani 1 1 d . . . . .
H79A H 0.261916 0.507836 0.500093 0.063 Uiso 1 1 calc R U . . .
H79B H 0.259895 0.409313 0.519448 0.063 Uiso 1 1 calc R U . . .
H79C H 0.272169 0.378957 0.495540 0.063 Uiso 1 1 calc R U . . .
C80 C 0.31828(17) 0.3500(7) 0.53209(13) 0.040(2) Uani 1 1 d . . . . .
H80A H 0.319684 0.296033 0.519076 0.060 Uiso 1 1 calc R U . . .
H80B H 0.304580 0.318280 0.541991 0.060 Uiso 1 1 calc R U . . .
H80C H 0.338800 0.362059 0.542128 0.060 Uiso 1 1 calc R U . . .
C81 C 0.30266(19) 0.5492(8) 0.54177(13) 0.047(2) Uani 1 1 d . . . . .
H81A H 0.323298 0.571990 0.550274 0.071 Uiso 1 1 calc R U . . .
H81B H 0.291902 0.510822 0.553043 0.071 Uiso 1 1 calc R U . . .
H81C H 0.291092 0.617815 0.535128 0.071 Uiso 1 1 calc R U . . .
C82 C 0.32094(15) 0.8196(6) 0.47270(12) 0.0272(17) Uani 1 1 d . . . . .
C83 C 0.30277(16) 0.8069(7) 0.44682(12) 0.0351(19) Uani 1 1 d . . . . .
H83A H 0.284489 0.759433 0.446713 0.053 Uiso 1 1 calc R U . . .
H83B H 0.315755 0.769899 0.436965 0.053 Uiso 1 1 calc R U . . .
H83C H 0.296444 0.883124 0.440195 0.053 Uiso 1 1 calc R U . . .
C84 C 0.30116(18) 0.8846(7) 0.48715(14) 0.041(2) Uani 1 1 d . . . . .
H84A H 0.297731 0.963287 0.480933 0.062 Uiso 1 1 calc R U . . .
H84B H 0.311664 0.887071 0.504126 0.062 Uiso 1 1 calc R U . . .
H84C H 0.281328 0.845317 0.485722 0.062 Uiso 1 1 calc R U . . .
C85 C 0.35010(16) 0.8909(6) 0.47290(13) 0.0349(18) Uani 1 1 d . . . . .
H85A H 0.363472 0.849916 0.463948 0.052 Uiso 1 1 calc R U . . .
H85B H 0.361066 0.902626 0.489579 0.052 Uiso 1 1 calc R U . . .
H85C H 0.344394 0.965820 0.465314 0.052 Uiso 1 1 calc R U . . .
C86 C 0.26072(14) 0.5341(6) 0.42656(11) 0.0262(15) Uani 1 1 d . . . . .
C87 C 0.27623(14) 0.5201(6) 0.40673(12) 0.0251(16) Uani 1 1 d . . . . .
C88 C 0.29460(14) 0.4187(6) 0.41160(11) 0.0243(16) Uani 1 1 d . . . . .
H88 H 0.307221 0.388733 0.401397 0.029 Uiso 1 1 calc R U . . .
C89 C 0.29140(14) 0.3688(6) 0.43375(11) 0.0225(15) Uani 1 1 d . . . . .
C90 C 0.27135(14) 0.4428(6) 0.44293(12) 0.0282(17) Uani 1 1 d . . . . .
H90 H 0.265679 0.433044 0.458078 0.034 Uiso 1 1 calc R U . . .
C91 C 0.30016(15) 0.2481(6) 0.44224(12) 0.0252(16) Uani 1 1 d . . . . .
C92 C 0.31950(15) 0.1897(6) 0.42676(12) 0.0301(17) Uani 1 1 d . . . . .
H92A H 0.308169 0.187911 0.410001 0.045 Uiso 1 1 calc R U . . .
H92B H 0.324153 0.110812 0.432503 0.045 Uiso 1 1 calc R U . . .
H92C H 0.338750 0.232487 0.427724 0.045 Uiso 1 1 calc R U . . .
C93 C 0.27069(17) 0.1784(7) 0.44133(14) 0.041(2) Uani 1 1 d . . . . .
H93A H 0.259125 0.210894 0.452738 0.061 Uiso 1 1 calc R U . . .
H93B H 0.276034 0.098136 0.445674 0.061 Uiso 1 1 calc R U . . .
H93C H 0.258037 0.181345 0.425004 0.061 Uiso 1 1 calc R U . . .
C94 C 0.31886(18) 0.2514(7) 0.46849(12) 0.042(2) Uani 1 1 d . . . . .
H94A H 0.338051 0.293970 0.469024 0.063 Uiso 1 1 calc R U . . .
H94B H 0.323624 0.172601 0.474240 0.063 Uiso 1 1 calc R U . . .
H94C H 0.306723 0.289782 0.478816 0.063 Uiso 1 1 calc R U . . .
C95 C 0.27173(15) 0.5781(6) 0.38172(12) 0.0310(18) Uani 1 1 d . . . . .
C96 C 0.29400(16) 0.5267(7) 0.36728(12) 0.0360(18) Uani 1 1 d . . . . .
H96A H 0.315105 0.532845 0.376641 0.054 Uiso 1 1 calc R U . . .
H96B H 0.292283 0.568922 0.352090 0.054 Uiso 1 1 calc R U . . .
H96C H 0.288900 0.445522 0.363852 0.054 Uiso 1 1 calc R U . . .
C97 C 0.23892(16) 0.5511(7) 0.36699(12) 0.0375(19) Uani 1 1 d . . . . .
H97A H 0.234748 0.468539 0.368013 0.056 Uiso 1 1 calc R U . . .
H97B H 0.237649 0.572581 0.350098 0.056 Uiso 1 1 calc R U . . .
H97C H 0.223700 0.595051 0.373575 0.056 Uiso 1 1 calc R U . . .
C98 C 0.27697(16) 0.7092(7) 0.38290(13) 0.0360(19) Uani 1 1 d . . . . .
H98A H 0.262761 0.744868 0.391876 0.054 Uiso 1 1 calc R U . . .
H98B H 0.273276 0.740674 0.366524 0.054 Uiso 1 1 calc R U . . .
H98C H 0.298223 0.725417 0.391060 0.054 Uiso 1 1 calc R U . . .
C99 C 0.23087(15) 0.5986(7) 0.42843(12) 0.0322(18) Uani 1 1 d . . . . .
C100 C 0.22842(15) 0.6166(7) 0.45487(13) 0.040(2) Uani 1 1 d . . . . .
H10A H 0.231806 0.543134 0.463502 0.060 Uiso 1 1 calc R U . . .
H10B H 0.207888 0.645939 0.455476 0.060 Uiso 1 1 calc R U . . .
H10C H 0.244005 0.672362 0.462463 0.060 Uiso 1 1 calc R U . . .
C101 C 0.20436(16) 0.5161(7) 0.41740(14) 0.040(2) Uani 1 1 d . . . . .
H10D H 0.204553 0.503226 0.400352 0.060 Uiso 1 1 calc R U . . .
H10E H 0.184646 0.550344 0.418858 0.060 Uiso 1 1 calc R U . . .
H10F H 0.207080 0.442416 0.426016 0.060 Uiso 1 1 calc R U . . .
C102 C 0.22445(17) 0.7171(7) 0.41657(13) 0.042(2) Uani 1 1 d . . . . .
H10G H 0.241417 0.769510 0.423082 0.063 Uiso 1 1 calc R U . . .
H10H H 0.205207 0.747838 0.419925 0.063 Uiso 1 1 calc R U . . .
H10I H 0.222629 0.709598 0.399115 0.063 Uiso 1 1 calc R U . . .
C103 C 0.42771(16) 0.7349(6) 0.39544(12) 0.0299(17) Uani 1 1 d . . . . .
C104 C 0.40242(15) 0.7886(6) 0.40335(12) 0.0255(16) Uani 1 1 d . . . . .
C105 C 0.40893(14) 0.7806(5) 0.42884(11) 0.0204(15) Uani 1 1 d . . . . .
H105 H 0.395888 0.808437 0.438924 0.025 Uiso 1 1 calc R U . . .
C106 C 0.43745(14) 0.7255(6) 0.43716(12) 0.0268(16) Uani 1 1 d . . . . .
C107 C 0.44782(16) 0.6937(6) 0.41638(12) 0.0302(17) Uani 1 1 d . . . . .
H107 H 0.465940 0.650231 0.416348 0.036 Uiso 1 1 calc R U . . .
C108 C 0.45638(16) 0.7210(7) 0.46305(12) 0.0322(18) Uani 1 1 d . . . . .
C109 C 0.46412(19) 0.5979(7) 0.47048(13) 0.044(2) Uani 1 1 d . . . . .
H10J H 0.445058 0.554161 0.469691 0.066 Uiso 1 1 calc R U . . .
H10K H 0.476233 0.596339 0.486999 0.066 Uiso 1 1 calc R U . . .
H10L H 0.476078 0.563368 0.459566 0.066 Uiso 1 1 calc R U . . .
C110 C 0.43880(18) 0.7770(7) 0.48039(12) 0.040(2) Uani 1 1 d . . . . .
H11D H 0.434862 0.858033 0.475975 0.060 Uiso 1 1 calc R U . . .
H11E H 0.451020 0.772154 0.496848 0.060 Uiso 1 1 calc R U . . .
H11F H 0.419173 0.736905 0.479529 0.060 Uiso 1 1 calc R U . . .
C111 C 0.48628(17) 0.7899(8) 0.46393(15) 0.052(2) Uani 1 1 d . . . . .
H11G H 0.497911 0.755675 0.452747 0.078 Uiso 1 1 calc R U . . .
H11H H 0.498763 0.787739 0.480329 0.078 Uiso 1 1 calc R U . . .
H11I H 0.481186 0.869922 0.459285 0.078 Uiso 1 1 calc R U . . .
C112 C 0.37513(15) 0.8624(6) 0.38985(12) 0.0286(17) Uani 1 1 d . . . . .
C113 C 0.35442(17) 0.8981(7) 0.40705(13) 0.039(2) Uani 1 1 d . . . . .
H11J H 0.348077 0.829474 0.414845 0.059 Uiso 1 1 calc R U . . .
H11K H 0.336158 0.937563 0.397987 0.059 Uiso 1 1 calc R U . . .
H11L H 0.365742 0.950144 0.419353 0.059 Uiso 1 1 calc R U . . .
C114 C 0.35427(16) 0.7979(7) 0.36878(12) 0.0335(18) Uani 1 1 d . . . . .
H11M H 0.366608 0.772149 0.357291 0.050 Uiso 1 1 calc R U . . .
H11N H 0.337983 0.849717 0.360646 0.050 Uiso 1 1 calc R U . . .
H11O H 0.344986 0.730973 0.375059 0.050 Uiso 1 1 calc R U . . .
C115 C 0.38667(17) 0.9764(7) 0.38076(13) 0.0366(18) Uani 1 1 d . . . . .
H11P H 0.399368 1.017634 0.394321 0.055 Uiso 1 1 calc R U . . .
H11Q H 0.369002 1.024247 0.373528 0.055 Uiso 1 1 calc R U . . .
H11R H 0.398975 0.959565 0.368660 0.055 Uiso 1 1 calc R U . . .
C116 C 0.44085(17) 0.7522(7) 0.37235(13) 0.0355(18) Uani 1 1 d . . . . .
C117 C 0.41825(18) 0.7653(7) 0.34805(12) 0.041(2) Uani 1 1 d . . . . .
H11S H 0.404962 0.697265 0.345089 0.062 Uiso 1 1 calc R U . . .
H11T H 0.429805 0.772935 0.335140 0.062 Uiso 1 1 calc R U . . .
H11U H 0.405582 0.834167 0.348427 0.062 Uiso 1 1 calc R U . . .
C118 C 0.46216(19) 0.6526(7) 0.36876(14) 0.048(2) Uani 1 1 d . . . . .
H11V H 0.477590 0.640767 0.383612 0.073 Uiso 1 1 calc R U . . .
H11W H 0.472502 0.671231 0.355544 0.073 Uiso 1 1 calc R U . . .
H11X H 0.449997 0.582174 0.364843 0.073 Uiso 1 1 calc R U . . .
C119 C 0.46074(17) 0.8618(8) 0.37677(14) 0.046(2) Uani 1 1 d . . . . .
H11Y H 0.448170 0.926336 0.380342 0.069 Uiso 1 1 calc R U . . .
H H 0.468820 0.879505 0.362340 0.069 Uiso 1 1 calc R U . . .
HA H 0.477907 0.849283 0.390445 0.069 Uiso 1 1 calc R U . . .
C120 C 0.42948(14) 0.2977(6) 0.43380(11) 0.0246(16) Uani 1 1 d . . . . .
C121 C 0.45251(14) 0.3560(6) 0.42381(12) 0.0240(16) Uani 1 1 d . . . . .
C122 C 0.43741(14) 0.3987(6) 0.40101(11) 0.0261(16) Uani 1 1 d . . . . .
H122 H 0.446843 0.445989 0.390915 0.031 Uiso 1 1 calc R U . . .
C123 C 0.40642(15) 0.3614(6) 0.39531(12) 0.0276(17) Uani 1 1 d . . . . .
C124 C 0.40160(15) 0.3032(5) 0.41594(12) 0.0241(16) Uani 1 1 d . . . . .
H124 H 0.382453 0.271840 0.417785 0.029 Uiso 1 1 calc R U . . .
C125 C 0.38523(16) 0.3663(6) 0.37081(12) 0.0312(17) Uani 1 1 d . . . . .
C126 C 0.35479(16) 0.3053(7) 0.37094(13) 0.038(2) Uani 1 1 d . . . . .
H12D H 0.358731 0.223953 0.375075 0.057 Uiso 1 1 calc R U . . .
H12E H 0.341379 0.311164 0.354942 0.057 Uiso 1 1 calc R U . . .
H12F H 0.344721 0.341571 0.382891 0.057 Uiso 1 1 calc R U . . .
C127 C 0.37903(18) 0.4918(6) 0.36302(13) 0.039(2) Uani 1 1 d . . . . .
H12G H 0.367219 0.529424 0.373676 0.058 Uiso 1 1 calc R U . . .
H12H H 0.367269 0.494239 0.346391 0.058 Uiso 1 1 calc R U . . .
H12I H 0.398646 0.532152 0.364009 0.058 Uiso 1 1 calc R U . . .
C128 C 0.40111(18) 0.3066(8) 0.35253(12) 0.047(2) Uani 1 1 d . . . . .
H12J H 0.419872 0.348799 0.351378 0.070 Uiso 1 1 calc R U . . .
H12K H 0.387158 0.305235 0.336711 0.070 Uiso 1 1 calc R U . . .
H12L H 0.406467 0.227461 0.357814 0.070 Uiso 1 1 calc R U . . .
C129 C 0.48833(15) 0.3451(7) 0.42877(13) 0.0328(18) Uani 1 1 d . . . . .
C130 C 0.50329(15) 0.4497(7) 0.41922(14) 0.041(2) Uani 1 1 d . . . . .
H13D H 0.493887 0.461818 0.402194 0.061 Uiso 1 1 calc R U . . .
H13E H 0.525400 0.435762 0.420857 0.061 Uiso 1 1 calc R U . . .
H13F H 0.500146 0.518251 0.428502 0.061 Uiso 1 1 calc R U . . .
C131 C 0.50568(16) 0.3306(7) 0.45484(13) 0.040(2) Uani 1 1 d . . . . .
H13G H 0.501198 0.396094 0.464473 0.059 Uiso 1 1 calc R U . . .
H13H H 0.527850 0.327311 0.455290 0.059 Uiso 1 1 calc R U . . .
H13I H 0.499111 0.259098 0.461475 0.059 Uiso 1 1 calc R U . . .
C132 C 0.49482(17) 0.2386(7) 0.41404(14) 0.042(2) Uani 1 1 d . . . . .
H13J H 0.485884 0.169838 0.419919 0.063 Uiso 1 1 calc R U . . .
H13K H 0.517102 0.228307 0.415928 0.063 Uiso 1 1 calc R U . . .
H13L H 0.485591 0.250456 0.396977 0.063 Uiso 1 1 calc R U . . .
C133 C 0.43178(15) 0.2216(6) 0.45664(12) 0.0285(17) Uani 1 1 d . . . . .
C134 C 0.44516(16) 0.2854(7) 0.48005(12) 0.0326(18) Uani 1 1 d . . . . .
H13M H 0.466091 0.311206 0.479742 0.049 Uiso 1 1 calc R U . . .
H13N H 0.445692 0.233528 0.493770 0.049 Uiso 1 1 calc R U . . .
H13O H 0.432258 0.352278 0.481646 0.049 Uiso 1 1 calc R U . . .
C135 C 0.45050(16) 0.1116(6) 0.45411(13) 0.0371(19) Uani 1 1 d . . . . .
H13P H 0.441562 0.072692 0.438949 0.056 Uiso 1 1 calc R U . . .
H13Q H 0.449925 0.059801 0.467654 0.056 Uiso 1 1 calc R U . . .
H13R H 0.471889 0.132606 0.454116 0.056 Uiso 1 1 calc R U . . .
C136 C 0.39971(14) 0.1794(6) 0.45874(12) 0.0312(18) Uani 1 1 d . . . . .
H13S H 0.386615 0.245774 0.460301 0.047 Uiso 1 1 calc R U . . .
H13T H 0.401456 0.130090 0.472985 0.047 Uiso 1 1 calc R U . . .
H13U H 0.390575 0.135438 0.444293 0.047 Uiso 1 1 calc R U . . .
C137 C 0.4057(3) 0.9555(13) 0.5525(2) 0.108(3) Uani 1 1 d D U . . .
H13V H 0.412265 1.019081 0.564029 0.130 Uiso 1 1 calc R U . . .
H13W H 0.413740 0.882895 0.560563 0.130 Uiso 1 1 calc R U . . .
C138 C 0.3714(2) 0.9502(11) 0.5471(2) 0.099(3) Uani 1 1 d D U . . .
H13X H 0.365409 0.890802 0.534473 0.119 Uiso 1 1 calc R U . . .
H13Y H 0.365204 0.921003 0.561769 0.119 Uiso 1 1 calc R U . . .
C139 C 0.3523(2) 1.0539(10) 0.53912(19) 0.084(3) Uani 1 1 d D U . . .
H13Z H 0.355014 1.077215 0.523075 0.127 Uiso 1 1 calc R U . . .
HB H 0.358657 1.116884 0.550548 0.127 Uiso 1 1 calc R U . . .
HC H 0.330576 1.035681 0.538483 0.127 Uiso 1 1 calc R U . . .
C140 C 0.4195(3) 0.9721(13) 0.5323(2) 0.112(3) Uani 1 1 d D U . . .
H14A H 0.409781 1.040154 0.523243 0.134 Uiso 1 1 calc R U . . .
H14B H 0.414560 0.904498 0.521515 0.134 Uiso 1 1 calc R U . . .
C141 C 0.4539(2) 0.9892(12) 0.5374(2) 0.103(3) Uani 1 1 d D U . . .
H14C H 0.460284 1.014455 0.522722 0.155 Uiso 1 1 calc R U . . .
H14D H 0.464092 0.916444 0.542964 0.155 Uiso 1 1 calc R U . . .
H14E H 0.459550 1.047889 0.549983 0.155 Uiso 1 1 calc R U . . .
C142 C 0.5512(4) 0.9967(17) 0.7016(3) 0.164(4) Uani 1 1 d D U . . .
H14F H 0.551887 1.080803 0.698903 0.197 Uiso 1 1 calc R U . . .
H14G H 0.532048 0.969218 0.690945 0.197 Uiso 1 1 calc R U . . .
C143 C 0.5457(4) 0.9851(15) 0.7256(3) 0.144(4) Uani 1 1 d D U . . .
H14H H 0.524708 1.010647 0.725832 0.216 Uiso 1 1 calc R U . . .
H14I H 0.560461 1.032543 0.736663 0.216 Uiso 1 1 calc R U . . .
H14J H 0.548098 0.904278 0.730554 0.216 Uiso 1 1 calc R U . . .
C144 C 0.5774(4) 0.9469(18) 0.6908(3) 0.168(4) Uani 1 1 d D U . . .
H14K H 0.576223 0.861889 0.689603 0.201 Uiso 1 1 calc R U . . .
H14L H 0.577369 0.979730 0.674637 0.201 Uiso 1 1 calc R U . . .
C145 C 0.6030(4) 0.9831(18) 0.7078(3) 0.170(4) Uani 1 1 d D U . . .
H14M H 0.603577 0.947531 0.723759 0.204 Uiso 1 1 calc R U . . .
H14N H 0.603781 1.067955 0.709435 0.204 Uiso 1 1 calc R U . . .
C146 C 0.6287(4) 0.9369(17) 0.6959(3) 0.164(5) Uani 1 1 d D U . . .
H14O H 0.619923 0.882664 0.683064 0.245 Uiso 1 1 calc R U . . .
H14P H 0.644159 0.897407 0.707995 0.245 Uiso 1 1 calc R U . . .
H14Q H 0.638320 1.001167 0.689024 0.245 Uiso 1 1 calc R U . . .

loop_
_atom_site_aniso_label
_atom_site_aniso_U_11
_atom_site_aniso_U_22
_atom_site_aniso_U_33
_atom_site_aniso_U_23
_atom_site_aniso_U_13
_atom_site_aniso_U_12
U1 0.02297(13) 0.02423(15) 0.02531(13) -0.00215(12) 0.00151(10) 0.00095(12)
U2 0.02554(14) 0.02773(16) 0.02575(13) -0.00155(12) 0.00330(10) 0.00004(12)
N1 0.031(3) 0.034(4) 0.021(3) -0.003(3) -0.003(2) 0.003(3)
N2 0.037(3) 0.026(3) 0.016(3) -0.004(2) -0.001(2) -0.007(3)
C1 0.018(4) 0.031(4) 0.037(4) 0.000(3) 0.001(3) 0.002(3)
C2 0.015(3) 0.029(4) 0.042(4) -0.004(3) -0.004(3) 0.000(3)
C3 0.021(4) 0.043(5) 0.044(4) -0.011(4) 0.004(3) -0.001(4)
C4 0.031(4) 0.042(5) 0.034(4) -0.003(4) 0.010(3) 0.006(4)
C5 0.017(3) 0.033(4) 0.034(4) 0.002(3) -0.006(3) 0.008(3)
C6 0.026(4) 0.031(5) 0.059(5) -0.013(4) 0.005(4) 0.002(3)
C7 0.041(5) 0.029(5) 0.045(5) -0.011(4) -0.003(4) -0.002(4)
C8 0.043(5) 0.038(6) 0.095(7) -0.017(5) 0.015(5) 0.005(4)
C9 0.048(5) 0.041(5) 0.048(5) -0.012(4) -0.003(4) -0.007(4)
C10 0.026(4) 0.068(7) 0.060(6) -0.014(5) 0.014(4) -0.015(4)
C11 0.054(6) 0.075(8) 0.068(6) -0.007(6) 0.027(5) -0.020(5)
C12 0.024(4) 0.099(9) 0.092(8) -0.012(7) 0.015(5) -0.007(5)
C13 0.042(5) 0.065(7) 0.062(6) -0.005(5) 0.011(4) -0.033(5)
C14 0.036(4) 0.031(5) 0.037(4) -0.008(3) -0.002(3) -0.006(3)
C15 0.038(4) 0.049(5) 0.045(5) -0.008(4) -0.009(4) -0.004(4)
C16 0.040(5) 0.043(5) 0.038(4) -0.007(4) -0.001(4) -0.009(4)
C17 0.044(5) 0.045(5) 0.030(4) -0.004(4) -0.002(4) -0.005(4)
C18 0.043(5) 0.037(5) 0.018(3) -0.001(3) 0.005(3) 0.007(4)
C19 0.041(4) 0.037(5) 0.020(3) -0.001(3) 0.008(3) 0.002(4)
C20 0.046(5) 0.046(5) 0.020(3) -0.008(3) 0.012(3) -0.002(4)
C21 0.041(5) 0.039(5) 0.035(4) 0.005(4) 0.009(4) -0.009(4)
C22 0.050(5) 0.030(5) 0.027(4) -0.002(3) 0.006(4) -0.006(4)
C23 0.065(6) 0.030(5) 0.033(4) -0.003(4) 0.015(4) -0.008(4)
C24 0.057(5) 0.037(5) 0.041(5) -0.012(4) 0.012(4) -0.012(4)
C25 0.118(9) 0.043(6) 0.051(6) 0.002(5) 0.035(6) -0.013(6)
C26 0.073(6) 0.032(5) 0.061(6) -0.011(4) -0.004(5) 0.013(5)
C27 0.050(5) 0.059(6) 0.038(5) -0.016(4) 0.023(4) -0.011(4)
C28 0.052(5) 0.062(6) 0.038(5) -0.015(4) 0.013(4) 0.002(5)
C29 0.075(7) 0.091(8) 0.037(5) -0.008(5) 0.030(5) -0.018(6)
C30 0.044(5) 0.084(7) 0.052(5) -0.018(5) 0.029(4) -0.004(5)
C31 0.045(5) 0.050(6) 0.023(4) -0.003(4) 0.004(3) 0.001(4)
C32 0.040(5) 0.049(6) 0.035(4) -0.005(4) -0.006(3) 0.005(4)
C33 0.059(5) 0.061(6) 0.029(4) -0.005(4) 0.000(4) 0.008(5)
C34 0.040(5) 0.050(6) 0.029(4) -0.006(4) 0.002(3) -0.005(4)
C35 0.030(4) 0.019(4) 0.025(4) -0.004(3) 0.004(3) 0.005(3)
C36 0.027(4) 0.031(4) 0.024(4) -0.003(3) 0.005(3) 0.001(3)
C37 0.026(4) 0.033(5) 0.038(4) -0.005(3) 0.006(3) 0.001(3)
C38 0.028(4) 0.028(4) 0.029(4) -0.008(3) -0.001(3) 0.006(3)
C39 0.031(4) 0.037(5) 0.021(4) -0.001(3) 0.003(3) 0.002(3)
C40 0.038(4) 0.041(5) 0.029(4) -0.008(4) -0.005(3) 0.009(4)
C41 0.047(5) 0.046(5) 0.039(4) -0.016(4) -0.006(4) -0.006(4)
C42 0.076(6) 0.044(6) 0.039(5) -0.002(4) -0.018(4) 0.015(5)
C43 0.052(6) 0.096(8) 0.055(6) -0.023(6) -0.016(5) 0.032(6)
C44 0.030(4) 0.037(5) 0.032(4) -0.008(3) 0.010(3) -0.003(4)
C45 0.043(5) 0.052(6) 0.040(4) -0.010(4) 0.012(4) -0.013(4)
C46 0.040(5) 0.049(6) 0.051(5) -0.013(4) 0.021(4) -0.002(4)
C47 0.046(5) 0.037(5) 0.032(4) -0.006(4) 0.012(4) -0.008(4)
C48 0.039(4) 0.032(5) 0.028(4) -0.001(3) 0.009(3) -0.005(4)
C49 0.047(5) 0.036(5) 0.042(4) -0.010(4) 0.009(4) -0.007(4)
C50 0.035(4) 0.039(5) 0.038(4) -0.010(4) 0.002(3) -0.001(4)
C51 0.042(5) 0.038(5) 0.049(5) -0.004(4) 0.014(4) -0.008(4)
C52 0.033(4) 0.024(4) 0.031(4) 0.005(3) 0.006(3) -0.009(3)
C53 0.024(4) 0.022(4) 0.038(4) -0.005(3) 0.008(3) 0.003(3)
C54 0.024(4) 0.031(5) 0.040(4) -0.008(3) 0.008(3) -0.006(3)
C55 0.032(4) 0.016(4) 0.038(4) -0.008(3) 0.000(3) -0.008(3)
C56 0.024(4) 0.022(4) 0.030(4) 0.005(3) 0.006(3) 0.005(3)
C57 0.026(4) 0.033(5) 0.037(4) -0.009(3) 0.003(3) -0.005(3)
C58 0.035(4) 0.038(5) 0.032(4) -0.014(4) -0.001(3) 0.001(4)
C59 0.037(4) 0.032(5) 0.058(5) -0.014(4) 0.002(4) -0.002(4)
C60 0.028(4) 0.044(5) 0.040(4) -0.012(4) 0.003(3) -0.002(4)
C61 0.028(4) 0.041(5) 0.064(6) -0.021(4) 0.012(4) -0.010(4)
C62 0.019(4) 0.052(6) 0.069(6) -0.024(5) 0.002(4) 0.001(4)
C63 0.020(4) 0.058(6) 0.079(6) -0.027(5) 0.014(4) -0.003(4)
C64 0.040(5) 0.060(7) 0.072(6) -0.010(5) 0.017(4) -0.014(5)
C65 0.035(4) 0.036(5) 0.029(4) 0.002(3) 0.004(3) 0.003(4)
C66 0.038(4) 0.039(5) 0.038(4) -0.009(4) 0.000(3) -0.004(4)
C67 0.039(5) 0.044(5) 0.038(4) -0.003(4) -0.005(4) 0.001(4)
C68 0.057(5) 0.048(6) 0.030(4) 0.000(4) 0.007(4) -0.005(4)
U3 0.01943(12) 0.02502(15) 0.02368(13) 0.00071(12) 0.00451(10) 0.00055(12)
U4 0.01949(13) 0.02542(15) 0.02058(12) -0.00073(12) 0.00376(9) -0.00045(12)
N3 0.018(3) 0.043(4) 0.022(3) 0.000(3) 0.004(2) 0.008(3)
N4 0.021(3) 0.034(4) 0.019(3) 0.005(3) 0.002(2) 0.006(3)
C69 0.026(4) 0.023(4) 0.028(4) -0.005(3) 0.001(3) 0.001(3)
C70 0.022(4) 0.035(5) 0.026(4) -0.009(3) 0.002(3) -0.001(3)
C71 0.030(4) 0.029(4) 0.024(3) 0.003(3) 0.009(3) 0.006(3)
C72 0.033(4) 0.035(5) 0.018(3) -0.002(3) 0.006(3) 0.005(4)
C73 0.023(4) 0.031(4) 0.023(3) -0.009(3) 0.005(3) 0.000(3)
C74 0.037(4) 0.032(5) 0.020(3) 0.004(3) 0.002(3) 0.007(3)
C75 0.045(5) 0.053(6) 0.026(4) 0.001(4) 0.001(3) 0.004(4)
C76 0.031(4) 0.042(5) 0.032(4) 0.004(4) 0.007(3) 0.010(4)
C77 0.026(4) 0.043(5) 0.035(4) 0.002(4) -0.007(3) 0.007(4)
C78 0.035(4) 0.036(5) 0.032(4) 0.008(4) 0.019(3) 0.004(4)
C79 0.038(4) 0.053(6) 0.040(4) 0.014(4) 0.022(4) 0.001(4)
C80 0.044(5) 0.048(5) 0.034(4) 0.011(4) 0.020(4) 0.005(4)
C81 0.056(5) 0.052(6) 0.040(4) 0.006(4) 0.025(4) 0.011(5)
C82 0.027(4) 0.030(4) 0.025(4) 0.000(3) 0.005(3) 0.003(3)
C83 0.034(4) 0.035(5) 0.034(4) 0.008(4) 0.001(3) 0.002(4)
C84 0.046(5) 0.034(5) 0.049(5) -0.001(4) 0.019(4) 0.009(4)
C85 0.042(4) 0.027(5) 0.035(4) 0.000(3) 0.008(3) -0.003(4)
C86 0.018(3) 0.028(4) 0.031(4) -0.005(3) 0.003(3) -0.001(3)
C87 0.016(3) 0.026(4) 0.030(4) -0.006(3) -0.002(3) 0.002(3)
C88 0.020(3) 0.029(4) 0.023(3) -0.007(3) 0.002(3) 0.000(3)
C89 0.020(3) 0.025(4) 0.024(3) -0.003(3) 0.007(3) -0.001(3)
C90 0.022(3) 0.033(5) 0.028(4) -0.001(3) 0.004(3) -0.007(3)
C91 0.025(4) 0.020(4) 0.029(4) -0.002(3) 0.001(3) -0.002(3)
C92 0.027(4) 0.025(4) 0.037(4) 0.003(3) 0.004(3) 0.001(3)
C93 0.042(5) 0.026(5) 0.058(5) 0.009(4) 0.020(4) -0.006(4)
C94 0.050(5) 0.040(5) 0.030(4) 0.003(4) -0.003(4) 0.012(4)
C95 0.025(4) 0.036(5) 0.028(4) 0.002(3) -0.003(3) 0.006(3)
C96 0.039(4) 0.038(5) 0.030(4) 0.005(4) 0.006(3) 0.003(4)
C97 0.036(4) 0.045(5) 0.029(4) 0.000(4) -0.001(3) -0.003(4)
C98 0.034(4) 0.040(5) 0.034(4) 0.011(4) 0.006(3) 0.007(4)
C99 0.021(4) 0.042(5) 0.032(4) -0.008(3) 0.002(3) 0.011(3)
C100 0.019(4) 0.054(6) 0.046(5) -0.004(4) 0.003(3) 0.005(4)
C101 0.024(4) 0.045(5) 0.048(5) -0.001(4) -0.001(3) -0.001(4)
C102 0.037(4) 0.043(5) 0.042(5) 0.002(4) -0.003(4) 0.018(4)
C103 0.030(4) 0.030(4) 0.027(4) 0.008(3) 0.003(3) -0.005(3)
C104 0.024(4) 0.019(4) 0.035(4) 0.005(3) 0.009(3) 0.002(3)
C105 0.020(3) 0.016(4) 0.027(4) -0.003(3) 0.009(3) -0.002(3)
C106 0.020(4) 0.023(4) 0.037(4) 0.006(3) 0.005(3) -0.003(3)
C107 0.024(4) 0.028(4) 0.038(4) 0.001(3) 0.006(3) -0.001(3)
C108 0.026(4) 0.034(5) 0.034(4) 0.004(3) 0.001(3) -0.008(3)
C109 0.053(5) 0.042(5) 0.035(4) 0.012(4) 0.003(4) 0.005(4)
C110 0.046(5) 0.044(5) 0.027(4) -0.002(4) 0.001(4) 0.003(4)
C111 0.033(5) 0.060(6) 0.057(5) 0.008(5) -0.003(4) -0.008(4)
C112 0.030(4) 0.029(4) 0.027(4) -0.002(3) 0.006(3) 0.002(3)
C113 0.038(4) 0.039(5) 0.038(4) -0.003(4) 0.001(3) 0.007(4)
C114 0.035(4) 0.038(5) 0.027(4) 0.006(3) 0.003(3) 0.008(4)
C115 0.041(4) 0.032(5) 0.039(4) 0.007(4) 0.013(3) 0.003(4)
C116 0.037(4) 0.031(5) 0.042(4) 0.003(4) 0.016(4) 0.006(4)
C117 0.056(5) 0.043(5) 0.033(4) 0.008(4) 0.026(4) 0.009(4)
C118 0.058(5) 0.047(6) 0.049(5) 0.011(4) 0.030(4) 0.009(4)
C119 0.036(5) 0.057(6) 0.052(5) 0.018(4) 0.025(4) 0.003(4)
C120 0.021(4) 0.029(4) 0.021(3) 0.003(3) 0.001(3) 0.003(3)
C121 0.020(3) 0.018(4) 0.035(4) 0.002(3) 0.006(3) 0.008(3)
C122 0.023(4) 0.031(4) 0.024(4) 0.003(3) 0.004(3) 0.001(3)
C123 0.025(4) 0.029(4) 0.027(4) -0.003(3) 0.002(3) 0.009(3)
C124 0.023(4) 0.012(4) 0.036(4) -0.001(3) 0.003(3) 0.004(3)
C125 0.036(4) 0.030(4) 0.026(4) -0.001(3) 0.004(3) 0.006(3)
C126 0.039(5) 0.040(5) 0.030(4) 0.000(4) -0.006(3) 0.002(4)
C127 0.041(5) 0.035(5) 0.036(4) 0.007(3) -0.002(4) 0.000(4)
C128 0.049(5) 0.061(6) 0.028(4) -0.008(4) 0.002(4) 0.021(4)
C129 0.015(3) 0.039(5) 0.045(4) 0.010(4) 0.008(3) 0.004(3)
C130 0.017(4) 0.046(5) 0.059(5) 0.012(4) 0.008(3) -0.001(4)
C131 0.027(4) 0.046(5) 0.045(5) 0.012(4) 0.004(3) 0.004(4)
C132 0.030(4) 0.052(6) 0.048(5) 0.009(4) 0.017(4) 0.013(4)
C133 0.024(4) 0.032(4) 0.027(4) 0.007(3) 0.001(3) 0.000(3)
C134 0.029(4) 0.039(5) 0.027(4) 0.008(3) 0.000(3) 0.002(3)
C135 0.036(4) 0.031(5) 0.043(4) 0.012(4) 0.005(3) 0.010(4)
C136 0.022(4) 0.035(5) 0.034(4) 0.010(3) 0.001(3) -0.002(3)
C137 0.096(5) 0.124(6) 0.104(5) -0.017(5) 0.021(4) -0.010(5)
C138 0.086(5) 0.117(6) 0.092(5) -0.016(5) 0.016(5) -0.006(5)
C139 0.083(6) 0.092(7) 0.075(6) -0.018(6) 0.009(5) -0.010(6)
C140 0.097(5) 0.127(6) 0.113(5) -0.017(5) 0.022(5) -0.018(5)
C141 0.070(6) 0.111(8) 0.126(7) -0.015(6) 0.014(6) -0.016(6)
C142 0.164(9) 0.186(9) 0.142(8) -0.008(8) 0.030(7) -0.008(8)
C143 0.153(9) 0.168(10) 0.111(9) 0.027(9) 0.024(8) 0.005(9)
C144 0.164(9) 0.190(9) 0.146(8) -0.012(7) 0.026(7) -0.013(8)
C145 0.164(9) 0.194(10) 0.148(8) -0.018(7) 0.023(7) -0.017(8)
C146 0.151(10) 0.192(11) 0.150(9) -0.030(9) 0.036(8) -0.015(9)

loop_
_atom_type_symbol
_atom_type_description
_atom_type_scat_dispersion_real
_atom_type_scat_dispersion_imag
_atom_type_scat_source
C C 0.0033 0.0016 'International Tables Vol C Tables 4.2.6.8 and 6.1.1.4'
H H 0.0000 0.0000 'International Tables Vol C Tables 4.2.6.8 and 6.1.1.4'
N N 0.0061 0.0033 'International Tables Vol C Tables 4.2.6.8 and 6.1.1.4'
U U -9.6767 9.6646 'International Tables Vol C Tables 4.2.6.8 and 6.1.1.4'

loop_
_geom_angle_atom_site_label_1
_geom_angle_atom_site_label_2
_geom_angle_atom_site_label_3
_geom_angle
_geom_angle_site_symmetry_1
_geom_angle_site_symmetry_3
_geom_angle_publ_flag
N1 U1 U2 34.44(15) . . ?
N1 U1 C35 130.7(2) . . ?
N1 U1 C36 154.5(2) . . ?
N1 U1 C37 141.16(19) . . ?
N1 U1 C38 114.1(2) . . ?
N1 U1 C39 109.7(2) . . ?
N1 U1 C52 108.1(2) . . ?
N1 U1 C53 121.8(2) . . ?
N1 U1 C54 102.2(2) . . ?
N1 U1 C55 78.4(2) . . ?
N1 U1 C56 79.8(2) . . ?
N2 U1 U2 34.47(13) . . ?
N2 U1 N1 68.9(2) . . ?
N2 U1 C35 77.6(2) . . ?
N2 U1 C36 100.79(19) . . ?
N2 U1 C37 121.8(2) . . ?
N2 U1 C38 109.1(2) . . ?
N2 U1 C39 80.6(2) . . ?
N2 U1 C52 113.8(2) . . ?
N2 U1 C53 140.71(18) . . ?
N2 U1 C54 155.1(2) . . ?
N2 U1 C55 132.5(2) . . ?
N2 U1 C56 111.2(2) . . ?
C35 U1 U2 105.28(13) . . ?
C35 U1 C36 26.28(17) . . ?
C35 U1 C54 121.76(19) . . ?
C35 U1 C55 147.86(19) . . ?
C36 U1 U2 131.26(13) . . ?
C36 U1 C54 95.91(19) . . ?
C37 U1 U2 142.15(16) . . ?
C37 U1 C35 44.5(2) . . ?
C37 U1 C36 26.59(17) . . ?
C37 U1 C53 75.6(2) . . ?
C37 U1 C54 80.2(2) . . ?
C37 U1 C55 105.4(2) . . ?
C38 U1 U2 116.32(16) . . ?
C38 U1 C35 46.00(18) . . ?
C38 U1 C36 45.45(18) . . ?
C38 U1 C37 28.7(2) . . ?
C38 U1 C39 29.2(2) . . ?
C38 U1 C52 127.8(2) . . ?
C38 U1 C53 100.1(2) . . ?
C38 U1 C54 95.8(2) . . ?
C38 U1 C55 115.4(2) . . ?
C38 U1 C56 139.6(2) . . ?
C39 U1 U2 95.91(15) . . ?
C39 U1 C35 27.40(17) . . ?
C39 U1 C36 44.74(19) . . ?
C39 U1 C37 46.4(2) . . ?
C39 U1 C53 121.7(2) . . ?
C39 U1 C54 124.0(2) . . ?
C39 U1 C55 144.40(19) . . ?
C39 U1 C56 167.2(2) . . ?
C52 U1 U2 115.84(16) . . ?
C52 U1 C35 118.2(2) . . ?
C52 U1 C36 97.5(2) . . ?
C52 U1 C37 100.8(2) . . ?
C52 U1 C39 142.2(2) . . ?
C52 U1 C53 28.93(19) . . ?
C52 U1 C54 45.09(19) . . ?
C52 U1 C55 46.14(19) . . ?
C52 U1 C56 29.44(19) . . ?
C53 U1 U2 142.23(14) . . ?
C53 U1 C35 107.12(19) . . ?
C53 U1 C36 81.38(19) . . ?
C53 U1 C54 25.70(17) . . ?
C53 U1 C55 43.98(19) . . ?
C54 U1 U2 132.83(13) . . ?
C55 U1 U2 106.83(14) . . ?
C55 U1 C36 121.85(19) . . ?
C55 U1 C54 26.11(18) . . ?
C56 U1 U2 96.64(14) . . ?
C56 U1 C35 147.66(18) . . ?
C56 U1 C36 125.43(19) . . ?
C56 U1 C37 120.9(2) . . ?
C56 U1 C53 46.0(2) . . ?
C56 U1 C54 43.90(19) . . ?
C56 U1 C55 26.89(17) . . ?
N1 U2 U1 34.90(14) . . ?
N1 U2 N2 69.5(2) . . ?
N1 U2 C1 109.1(2) . . ?
N1 U2 C2 130.8(2) . . ?
N1 U2 C3 153.5(2) . . ?
N1 U2 C4 138.7(2) . . ?
N1 U2 C5 111.7(2) . . ?
N1 U2 C18 81.0(2) . . ?
N1 U2 C19 78.11(19) . . ?
N1 U2 C20 101.61(19) . . ?
N1 U2 C21 122.6(2) . . ?
N1 U2 C22 109.5(2) . . ?
N2 U2 U1 34.56(14) . . ?
N2 U2 C1 80.9(2) . . ?
N2 U2 C2 78.55(19) . . ?
N2 U2 C3 102.35(19) . . ?
N2 U2 C4 123.4(2) . . ?
N2 U2 C5 109.2(2) . . ?
N2 U2 C18 109.3(2) . . ?
N2 U2 C19 130.65(19) . . ?
N2 U2 C20 153.6(2) . . ?
N2 U2 C21 139.3(2) . . ?
N2 U2 C22 112.3(2) . . ?
C1 U2 U1 96.05(15) . . ?
C1 U2 C2 27.17(19) . . ?
C1 U2 C3 44.5(2) . . ?
C1 U2 C4 46.9(2) . . ?
C1 U2 C19 146.3(2) . . ?
C1 U2 C20 125.1(2) . . ?
C1 U2 C21 121.7(2) . . ?
C2 U2 U1 106.09(14) . . ?
C2 U2 C3 26.47(19) . . ?
C2 U2 C20 121.9(2) . . ?
C3 U2 U1 132.41(14) . . ?
C4 U2 U1 142.45(15) . . ?
C4 U2 C2 45.2(2) . . ?
C4 U2 C3 26.8(2) . . ?
C4 U2 C19 105.7(2) . . ?
C4 U2 C20 80.2(2) . . ?
C5 U2 U1 115.36(16) . . ?
C5 U2 C1 29.3(2) . . ?
C5 U2 C2 46.3(2) . . ?
C5 U2 C3 45.5(2) . . ?
C5 U2 C4 29.3(2) . . ?
C5 U2 C18 141.6(2) . . ?
C5 U2 C19 117.1(2) . . ?
C5 U2 C20 97.2(2) . . ?
C5 U2 C21 101.5(2) . . ?
C5 U2 C22 129.1(2) . . ?
C18 U2 U1 95.94(16) . . ?
C18 U2 C1 168.0(2) . . ?
C18 U2 C2 146.3(2) . . ?
C18 U2 C3 124.9(2) . . ?
C18 U2 C4 121.2(2) . . ?
C18 U2 C19 27.3(2) . . ?
C18 U2 C20 44.4(2) . . ?
C18 U2 C21 46.4(2) . . ?
C19 U2 U1 105.72(14) . . ?
C19 U2 C2 148.2(2) . . ?
C19 U2 C3 121.8(2) . . ?
C19 U2 C20 26.32(18) . . ?
C20 U2 U1 131.88(14) . . ?
C20 U2 C3 95.70(19) . . ?
C21 U2 U1 141.91(16) . . ?
C21 U2 C2 106.1(2) . . ?
C21 U2 C3 80.5(2) . . ?
C21 U2 C4 75.6(2) . . ?
C21 U2 C19 44.8(2) . . ?
C21 U2 C20 26.7(2) . . ?
C22 U2 U1 115.54(17) . . ?
C22 U2 C1 141.3(2) . . ?
C22 U2 C2 116.9(2) . . ?
C22 U2 C3 96.9(2) . . ?
C22 U2 C4 101.0(2) . . ?
C22 U2 C18 29.4(2) . . ?
C22 U2 C19 46.5(2) . . ?
C22 U2 C20 45.6(2) . . ?
C22 U2 C21 28.9(2) . . ?
U1 N1 H1 124.7 . . ?
U2 N1 U1 110.7(2) . . ?
U2 N1 H1 124.7 . . ?
U1 N2 H2 124.5 . . ?
U2 N2 U1 111.0(2) . . ?
U2 N2 H2 124.5 . . ?
U2 C1 H1A 107.4 . . ?
C2 C1 U2 88.8(4) . . ?
C2 C1 H1A 124.6 . . ?
C5 C1 U2 71.4(4) . . ?
C5 C1 H1A 124.6 . . ?
C5 C1 C2 110.8(7) . . ?
C1 C2 U2 64.0(3) . . ?
C1 C2 C3 106.1(6) . . ?
C1 C2 C14 120.5(7) . . ?
C3 C2 U2 79.3(4) . . ?
C3 C2 C14 132.3(6) . . ?
C14 C2 U2 128.7(5) . . ?
C2 C3 U2 74.3(4) . . ?
C2 C3 C10 131.0(6) . . ?
C4 C3 U2 64.6(4) . . ?
C4 C3 C2 107.2(7) . . ?
C4 C3 C10 118.3(7) . . ?
C10 C3 U2 141.1(5) . . ?
U2 C4 H4 109.6 . . ?
C3 C4 U2 88.6(4) . . ?
C3 C4 H4 125.6 . . ?
C5 C4 U2 68.5(4) . . ?
C5 C4 C3 108.8(6) . . ?
C5 C4 H4 125.6 . . ?
C1 C5 U2 79.4(4) . . ?
C1 C5 C4 107.0(6) . . ?
C1 C5 C6 127.9(7) . . ?
C4 C5 U2 82.2(4) . . ?
C4 C5 C6 123.7(7) . . ?
C6 C5 U2 116.0(4) . . ?
C5 C6 C8 108.6(6) . . ?
C5 C6 C9 110.2(6) . . ?
C7 C6 C5 110.8(6) . . ?
C7 C6 C8 109.2(7) . . ?
C7 C6 C9 109.1(6) . . ?
C8 C6 C9 108.9(7) . . ?
C6 C7 H7A 109.5 . . ?
C6 C7 H7B 109.5 . . ?
C6 C7 H7C 109.5 . . ?
H7A C7 H7B 109.5 . . ?
H7A C7 H7C 109.5 . . ?
H7B C7 H7C 109.5 . . ?
C6 C8 H8A 109.5 . . ?
C6 C8 H8B 109.5 . . ?
C6 C8 H8C 109.5 . . ?
H8A C8 H8B 109.5 . . ?
H8A C8 H8C 109.5 . . ?
H8B C8 H8C 109.5 . . ?
C6 C9 H9A 109.5 . . ?
C6 C9 H9B 109.5 . . ?
C6 C9 H9C 109.5 . . ?
H9A C9 H9B 109.5 . . ?
H9A C9 H9C 109.5 . . ?
H9B C9 H9C 109.5 . . ?
C11 C10 C3 111.6(6) . . ?
C12 C10 C3 105.2(7) . . ?
C12 C10 C11 106.8(7) . . ?
C13 C10 C3 118.2(7) . . ?
C13 C10 C11 106.3(8) . . ?
C13 C10 C12 108.1(7) . . ?
C10 C11 H11A 109.5 . . ?
C10 C11 H11B 109.5 . . ?
C10 C11 H11C 109.5 . . ?
H11A C11 H11B 109.5 . . ?
H11A C11 H11C 109.5 . . ?
H11B C11 H11C 109.5 . . ?
C10 C12 H12A 109.5 . . ?
C10 C12 H12B 109.5 . . ?
C10 C12 H12C 109.5 . . ?
H12A C12 H12B 109.5 . . ?
H12A C12 H12C 109.5 . . ?
H12B C12 H12C 109.5 . . ?
C10 C13 H13A 109.5 . . ?
C10 C13 H13B 109.5 . . ?
C10 C13 H13C 109.5 . . ?
H13A C13 H13B 109.5 . . ?
H13A C13 H13C 109.5 . . ?
H13B C13 H13C 109.5 . . ?
C2 C14 C16 113.9(6) . . ?
C15 C14 C2 109.9(6) . . ?
C15 C14 C16 110.8(6) . . ?
C17 C14 C2 110.4(6) . . ?
C17 C14 C15 104.5(6) . . ?
C17 C14 C16 106.9(7) . . ?
C14 C15 H15A 109.5 . . ?
C14 C15 H15B 109.5 . . ?
C14 C15 H15C 109.5 . . ?
H15A C15 H15B 109.5 . . ?
H15A C15 H15C 109.5 . . ?
H15B C15 H15C 109.5 . . ?
C14 C16 H16A 109.5 . . ?
C14 C16 H16B 109.5 . . ?
C14 C16 H16C 109.5 . . ?
H16A C16 H16B 109.5 . . ?
H16A C16 H16C 109.5 . . ?
H16B C16 H16C 109.5 . . ?
C14 C17 H17A 109.5 . . ?
C14 C17 H17B 109.5 . . ?
C14 C17 H17C 109.5 . . ?
H17A C17 H17B 109.5 . . ?
H17A C17 H17C 109.5 . . ?
H17B C17 H17C 109.5 . . ?
U2 C18 H18 106.6 . . ?
C19 C18 U2 88.6(4) . . ?
C19 C18 H18 124.5 . . ?
C22 C18 U2 72.5(4) . . ?
C22 C18 H18 124.5 . . ?
C22 C18 C19 111.0(7) . . ?
C18 C19 U2 64.1(4) . . ?
C18 C19 C20 106.2(6) . . ?
C18 C19 C31 121.0(7) . . ?
C20 C19 U2 79.8(4) . . ?
C20 C19 C31 131.9(7) . . ?
C31 C19 U2 127.7(5) . . ?
C19 C20 U2 73.8(4) . . ?
C19 C20 C27 133.2(6) . . ?
C21 C20 U2 65.0(4) . . ?
C21 C20 C19 106.5(7) . . ?
C21 C20 C27 116.4(7) . . ?
C27 C20 U2 141.0(5) . . ?
U2 C21 H21 109.6 . . ?
C20 C21 U2 88.3(4) . . ?
C20 C21 H21 124.8 . . ?
C22 C21 U2 69.2(4) . . ?
C22 C21 C20 110.3(7) . . ?
C22 C21 H21 124.8 . . ?
C18 C22 U2 78.1(4) . . ?
C18 C22 C21 105.7(7) . . ?
C18 C22 C23 128.1(7) . . ?
C21 C22 U2 81.9(4) . . ?
C21 C22 C23 125.0(7) . . ?
C23 C22 U2 116.3(5) . . ?
C22 C23 C24 110.1(6) . . ?
C22 C23 C25 109.8(7) . . ?
C25 C23 C24 107.5(7) . . ?
C26 C23 C22 110.9(7) . . ?
C26 C23 C24 110.1(6) . . ?
C26 C23 C25 108.5(8) . . ?
C23 C24 H24A 109.5 . . ?
C23 C24 H24B 109.5 . . ?
C23 C24 H24C 109.5 . . ?
H24A C24 H24B 109.5 . . ?
H24A C24 H24C 109.5 . . ?
H24B C24 H24C 109.5 . . ?
C23 C25 H25A 109.5 . . ?
C23 C25 H25B 109.5 . . ?
C23 C25 H25C 109.5 . . ?
H25A C25 H25B 109.5 . . ?
H25A C25 H25C 109.5 . . ?
H25B C25 H25C 109.5 . . ?
C23 C26 H26A 109.5 . . ?
C23 C26 H26B 109.5 . . ?
C23 C26 H26C 109.5 . . ?
H26A C26 H26B 109.5 . . ?
H26A C26 H26C 109.5 . . ?
H26B C26 H26C 109.5 . . ?
C28 C27 C20 116.8(7) . . ?
C28 C27 C29 108.4(7) . . ?
C28 C27 C30 105.8(7) . . ?
C29 C27 C20 105.2(7) . . ?
C29 C27 C30 107.3(7) . . ?
C30 C27 C20 112.9(6) . . ?
C27 C28 H28A 109.5 . . ?
C27 C28 H28B 109.5 . . ?
C27 C28 H28C 109.5 . . ?
H28A C28 H28B 109.5 . . ?
H28A C28 H28C 109.5 . . ?
H28B C28 H28C 109.5 . . ?
C27 C29 H29A 109.5 . . ?
C27 C29 H29B 109.5 . . ?
C27 C29 H29C 109.5 . . ?
H29A C29 H29B 109.5 . . ?
H29A C29 H29C 109.5 . . ?
H29B C29 H29C 109.5 . . ?
C27 C30 H30A 109.5 . . ?
C27 C30 H30B 109.5 . . ?
C27 C30 H30C 109.5 . . ?
H30A C30 H30B 109.5 . . ?
H30A C30 H30C 109.5 . . ?
H30B C30 H30C 109.5 . . ?
C32 C31 C19 110.1(6) . . ?
C32 C31 C33 105.2(6) . . ?
C32 C31 C34 106.7(7) . . ?
C33 C31 C19 109.9(7) . . ?
C33 C31 C34 111.3(6) . . ?
C34 C31 C19 113.1(6) . . ?
C31 C32 H32A 109.5 . . ?
C31 C32 H32B 109.5 . . ?
C31 C32 H32C 109.5 . . ?
H32A C32 H32B 109.5 . . ?
H32A C32 H32C 109.5 . . ?
H32B C32 H32C 109.5 . . ?
C31 C33 H33A 109.5 . . ?
C31 C33 H33B 109.5 . . ?
C31 C33 H33C 109.5 . . ?
H33A C33 H33B 109.5 . . ?
H33A C33 H33C 109.5 . . ?
H33B C33 H33C 109.5 . . ?
C31 C34 H34A 109.5 . . ?
C31 C34 H34B 109.5 . . ?
C31 C34 H34C 109.5 . . ?
H34A C34 H34B 109.5 . . ?
H34A C34 H34C 109.5 . . ?
H34B C34 H34C 109.5 . . ?
C36 C35 U1 79.5(4) . . ?
C36 C35 C39 107.0(6) . . ?
C36 C35 C48 131.2(6) . . ?
C39 C35 U1 64.2(4) . . ?
C39 C35 C48 121.1(6) . . ?
C48 C35 U1 127.4(4) . . ?
C35 C36 U1 74.2(4) . . ?
C35 C36 C44 132.4(6) . . ?
C37 C36 U1 64.3(4) . . ?
C37 C36 C35 105.6(6) . . ?
C37 C36 C44 118.7(6) . . ?
C44 C36 U1 139.9(5) . . ?
U1 C37 H37 108.8 . . ?
C36 C37 U1 89.1(4) . . ?
C36 C37 H37 124.6 . . ?
C38 C37 U1 69.4(4) . . ?
C38 C37 C36 110.7(7) . . ?
C38 C37 H37 124.6 . . ?
C37 C38 U1 81.9(4) . . ?
C37 C38 C40 124.7(7) . . ?
C39 C38 U1 79.1(4) . . ?
C39 C38 C37 107.0(6) . . ?
C39 C38 C40 127.7(7) . . ?
C40 C38 U1 113.2(4) . . ?
U1 C39 H39 107.2 . . ?
C35 C39 U1 88.4(4) . . ?
C35 C39 H39 125.3 . . ?
C38 C39 U1 71.7(4) . . ?
C38 C39 C35 109.4(6) . . ?
C38 C39 H39 125.3 . . ?
C41 C40 C38 110.3(6) . . ?
C42 C40 C38 110.3(6) . . ?
C42 C40 C41 108.9(7) . . ?
C43 C40 C38 109.2(6) . . ?
C43 C40 C41 109.4(7) . . ?
C43 C40 C42 108.6(7) . . ?
C40 C41 H41A 109.5 . . ?
C40 C41 H41B 109.5 . . ?
C40 C41 H41C 109.5 . . ?
H41A C41 H41B 109.5 . . ?
H41A C41 H41C 109.5 . . ?
H41B C41 H41C 109.5 . . ?
C40 C42 H42A 109.5 . . ?
C40 C42 H42B 109.5 . . ?
C40 C42 H42C 109.5 . . ?
H42A C42 H42B 109.5 . . ?
H42A C42 H42C 109.5 . . ?
H42B C42 H42C 109.5 . . ?
C40 C43 H43A 109.5 . . ?
C40 C43 H43B 109.5 . . ?
C40 C43 H43C 109.5 . . ?
H43A C43 H43B 109.5 . . ?
H43A C43 H43C 109.5 . . ?
H43B C43 H43C 109.5 . . ?
C45 C44 C36 111.8(6) . . ?
C45 C44 C46 107.0(6) . . ?
C46 C44 C36 105.1(6) . . ?
C47 C44 C36 119.0(6) . . ?
C47 C44 C45 104.9(6) . . ?
C47 C44 C46 108.5(6) . . ?
C44 C45 H45A 109.5 . . ?
C44 C45 H45B 109.5 . . ?
C44 C45 H45C 109.5 . . ?
H45A C45 H45B 109.5 . . ?
H45A C45 H45C 109.5 . . ?
H45B C45 H45C 109.5 . . ?
C44 C46 H46A 109.5 . . ?
C44 C46 H46B 109.5 . . ?
C44 C46 H46C 109.5 . . ?
H46A C46 H46B 109.5 . . ?
H46A C46 H46C 109.5 . . ?
H46B C46 H46C 109.5 . . ?
C44 C47 H47A 109.5 . . ?
C44 C47 H47B 109.5 . . ?
C44 C47 H47C 109.5 . . ?
H47A C47 H47B 109.5 . . ?
H47A C47 H47C 109.5 . . ?
H47B C47 H47C 109.5 . . ?
C35 C48 C49 110.2(6) . . ?
C50 C48 C35 113.5(6) . . ?
C50 C48 C49 110.2(6) . . ?
C51 C48 C35 111.5(6) . . ?
C51 C48 C49 104.6(6) . . ?
C51 C48 C50 106.5(6) . . ?
C48 C49 H49A 109.5 . . ?
C48 C49 H49B 109.5 . . ?
C48 C49 H49C 109.5 . . ?
H49A C49 H49B 109.5 . . ?
H49A C49 H49C 109.5 . . ?
H49B C49 H49C 109.5 . . ?
C48 C50 H50A 109.5 . . ?
C48 C50 H50B 109.5 . . ?
C48 C50 H50C 109.5 . . ?
H50A C50 H50B 109.5 . . ?
H50A C50 H50C 109.5 . . ?
H50B C50 H50C 109.5 . . ?
C48 C51 H51A 109.5 . . ?
C48 C51 H51B 109.5 . . ?
C48 C51 H51C 109.5 . . ?
H51A C51 H51B 109.5 . . ?
H51A C51 H51C 109.5 . . ?
H51B C51 H51C 109.5 . . ?
C53 C52 U1 82.4(4) . . ?
C53 C52 C65 127.0(6) . . ?
C56 C52 U1 78.8(4) . . ?
C56 C52 C53 104.6(6) . . ?
C56 C52 C65 127.8(6) . . ?
C65 C52 U1 112.0(4) . . ?
U1 C53 H53 108.0 . . ?
C52 C53 U1 68.7(4) . . ?
C52 C53 H53 124.0 . . ?
C54 C53 U1 91.0(4) . . ?
C54 C53 C52 111.9(6) . . ?
C54 C53 H53 124.0 . . ?
C53 C54 U1 63.3(4) . . ?
C53 C54 C55 106.0(6) . . ?
C53 C54 C61 118.6(6) . . ?
C55 C54 U1 73.6(4) . . ?
C55 C54 C61 132.1(6) . . ?
C61 C54 U1 141.3(5) . . ?
C54 C55 U1 80.3(4) . . ?
C54 C55 C57 131.9(6) . . ?
C56 C55 U1 63.1(4) . . ?
C56 C55 C54 106.2(6) . . ?
C56 C55 C57 121.0(6) . . ?
C57 C55 U1 128.2(5) . . ?
U1 C56 H56 106.0 . . ?
C52 C56 U1 71.7(4) . . ?
C52 C56 C55 111.0(6) . . ?
C52 C56 H56 124.5 . . ?
C55 C56 U1 90.0(4) . . ?
C55 C56 H56 124.5 . . ?
C55 C57 C58 110.8(5) . . ?
C55 C57 C59 111.6(6) . . ?
C55 C57 C60 113.1(6) . . ?
C58 C57 C59 104.2(6) . . ?
C58 C57 C60 106.9(6) . . ?
C59 C57 C60 109.8(6) . . ?
C57 C58 H58A 109.5 . . ?
C57 C58 H58B 109.5 . . ?
C57 C58 H58C 109.5 . . ?
H58A C58 H58B 109.5 . . ?
H58A C58 H58C 109.5 . . ?
H58B C58 H58C 109.5 . . ?
C57 C59 H59A 109.5 . . ?
C57 C59 H59B 109.5 . . ?
C57 C59 H59C 109.5 . . ?
H59A C59 H59B 109.5 . . ?
H59A C59 H59C 109.5 . . ?
H59B C59 H59C 109.5 . . ?
C57 C60 H60A 109.5 . . ?
C57 C60 H60B 109.5 . . ?
C57 C60 H60C 109.5 . . ?
H60A C60 H60B 109.5 . . ?
H60A C60 H60C 109.5 . . ?
H60B C60 H60C 109.5 . . ?
C54 C61 C63 111.0(6) . . ?
C62 C61 C54 118.8(7) . . ?
C62 C61 C63 105.0(7) . . ?
C62 C61 C64 109.1(7) . . ?
C64 C61 C54 105.6(7) . . ?
C64 C61 C63 106.9(7) . . ?
C61 C62 H62A 109.5 . . ?
C61 C62 H62B 109.5 . . ?
C61 C62 H62C 109.5 . . ?
H62A C62 H62B 109.5 . . ?
H62A C62 H62C 109.5 . . ?
H62B C62 H62C 109.5 . . ?
C61 C63 H63A 109.5 . . ?
C61 C63 H63B 109.5 . . ?
C61 C63 H63C 109.5 . . ?
H63A C63 H63B 109.5 . . ?
H63A C63 H63C 109.5 . . ?
H63B C63 H63C 109.5 . . ?
C61 C64 H64A 109.5 . . ?
C61 C64 H64B 109.5 . . ?
C61 C64 H64C 109.5 . . ?
H64A C64 H64B 109.5 . . ?
H64A C64 H64C 109.5 . . ?
H64B C64 H64C 109.5 . . ?
C52 C65 C68 108.8(6) . . ?
C66 C65 C52 111.0(6) . . ?
C66 C65 C68 109.4(6) . . ?
C67 C65 C52 110.1(6) . . ?
C67 C65 C66 109.1(6) . . ?
C67 C65 C68 108.5(6) . . ?
C65 C66 H66A 109.5 . . ?
C65 C66 H66B 109.5 . . ?
C65 C66 H66C 109.5 . . ?
H66A C66 H66B 109.5 . . ?
H66A C66 H66C 109.5 . . ?
H66B C66 H66C 109.5 . . ?
C65 C67 H67A 109.5 . . ?
C65 C67 H67B 109.5 . . ?
C65 C67 H67C 109.5 . . ?
H67A C67 H67B 109.5 . . ?
H67A C67 H67C 109.5 . . ?
H67B C67 H67C 109.5 . . ?
C65 C68 H68A 109.5 . . ?
C65 C68 H68B 109.5 . . ?
C65 C68 H68C 109.5 . . ?
H68A C68 H68B 109.5 . . ?
H68A C68 H68C 109.5 . . ?
H68B C68 H68C 109.5 . . ?
N3 U3 U4 34.82(13) . . ?
N3 U3 N4 69.68(19) . . ?
N3 U3 C103 153.1(2) . . ?
N3 U3 C104 130.3(2) . . ?
N3 U3 C105 108.9(2) . . ?
N3 U3 C106 111.8(2) . . ?
N3 U3 C107 138.8(2) . . ?
N3 U3 C120 78.06(19) . . ?
N3 U3 C121 101.57(19) . . ?
N3 U3 C122 122.4(2) . . ?
N3 U3 C123 109.3(2) . . ?
N3 U3 C124 80.8(2) . . ?
N4 U3 U4 34.86(14) . . ?
N4 U3 C103 101.32(19) . . ?
N4 U3 C104 77.72(19) . . ?
N4 U3 C105 80.2(2) . . ?
N4 U3 C106 108.8(2) . . ?
N4 U3 C107 121.9(2) . . ?
N4 U3 C120 131.0(2) . . ?
N4 U3 C121 153.9(2) . . ?
N4 U3 C122 139.61(18) . . ?
N4 U3 C123 112.28(19) . . ?
N4 U3 C124 109.4(2) . . ?
C103 U3 U4 131.36(13) . . ?
C103 U3 C121 96.44(18) . . ?
C104 U3 U4 105.16(12) . . ?
C104 U3 C103 26.33(17) . . ?
C104 U3 C121 122.51(18) . . ?
C105 U3 U4 95.08(13) . . ?
C105 U3 C103 44.33(19) . . ?
C105 U3 C104 27.04(17) . . ?
C105 U3 C107 46.4(2) . . ?
C105 U3 C120 146.64(17) . . ?
C105 U3 C121 125.48(18) . . ?
C105 U3 C122 122.1(2) . . ?
C105 U3 C124 168.6(2) . . ?
C106 U3 U4 114.68(15) . . ?
C106 U3 C103 45.56(19) . . ?
C106 U3 C104 46.37(18) . . ?
C106 U3 C105 29.52(18) . . ?
C106 U3 C107 28.9(2) . . ?
C106 U3 C120 117.17(19) . . ?
C106 U3 C121 97.24(19) . . ?
C106 U3 C122 101.5(2) . . ?
C106 U3 C124 141.8(2) . . ?
C107 U3 U4 141.00(15) . . ?
C107 U3 C103 26.47(17) . . ?
C107 U3 C104 44.60(19) . . ?
C107 U3 C120 106.78(19) . . ?
C107 U3 C121 81.27(19) . . ?
C120 U3 U4 106.04(13) . . ?
C120 U3 C103 122.55(19) . . ?
C120 U3 C104 148.79(18) . . ?
C120 U3 C121 26.35(17) . . ?
C121 U3 U4 132.19(12) . . ?
C122 U3 U4 142.56(15) . . ?
C122 U3 C103 81.3(2) . . ?
C122 U3 C104 106.77(19) . . ?
C122 U3 C107 76.4(2) . . ?
C122 U3 C120 44.73(19) . . ?
C122 U3 C121 26.51(17) . . ?
C123 U3 U4 115.91(15) . . ?
C123 U3 C103 97.6(2) . . ?
C123 U3 C104 117.5(2) . . ?
C123 U3 C105 141.9(2) . . ?
C123 U3 C106 129.4(2) . . ?
C123 U3 C107 101.9(2) . . ?
C123 U3 C120 46.54(18) . . ?
C123 U3 C121 45.85(17) . . ?
C123 U3 C122 29.30(19) . . ?
C123 U3 C124 29.4(2) . . ?
C124 U3 U4 96.29(14) . . ?
C124 U3 C103 125.7(2) . . ?
C124 U3 C104 146.9(2) . . ?
C124 U3 C107 122.3(2) . . ?
C124 U3 C120 27.31(16) . . ?
C124 U3 C121 44.57(18) . . ?
C124 U3 C122 46.6(2) . . ?
N3 U4 U3 34.52(14) . . ?
N3 U4 C69 109.2(2) . . ?
N3 U4 C70 121.99(18) . . ?
N3 U4 C71 101.46(18) . . ?
N3 U4 C72 77.66(18) . . ?
N3 U4 C73 80.14(19) . . ?
N3 U4 C86 154.41(19) . . ?
N3 U4 C87 131.29(18) . . ?
N3 U4 C88 109.7(2) . . ?
N3 U4 C89 112.3(2) . . ?
N3 U4 C90 139.5(2) . . ?
N4 U4 U3 34.82(13) . . ?
N4 U4 N3 69.33(19) . . ?
N4 U4 C69 114.5(2) . . ?
N4 U4 C70 141.3(2) . . ?
N4 U4 C71 155.66(19) . . ?
N4 U4 C72 132.17(19) . . ?
N4 U4 C73 110.9(2) . . ?
N4 U4 C86 101.57(18) . . ?
N4 U4 C87 77.60(18) . . ?
N4 U4 C88 79.49(19) . . ?
N4 U4 C89 108.01(19) . . ?
N4 U4 C90 121.87(19) . . ?
C69 U4 U3 116.53(15) . . ?
C69 U4 C70 28.7(2) . . ?
C69 U4 C71 45.6(2) . . ?
C69 U4 C72 46.71(19) . . ?
C69 U4 C73 29.86(18) . . ?
C69 U4 C86 96.39(18) . . ?
C69 U4 C87 116.82(18) . . ?
C69 U4 C88 141.12(19) . . ?
C69 U4 C90 100.6(2) . . ?
C70 U4 U3 142.43(13) . . ?
C70 U4 C71 26.46(18) . . ?
C70 U4 C72 44.75(18) . . ?
C70 U4 C86 80.49(17) . . ?
C70 U4 C87 106.27(18) . . ?
C71 U4 U3 132.12(12) . . ?
C72 U4 U3 105.84(13) . . ?
C72 U4 C71 26.49(17) . . ?
C72 U4 C86 121.73(17) . . ?
C72 U4 C87 148.12(18) . . ?
C73 U4 U3 96.10(14) . . ?
C73 U4 C70 46.63(19) . . ?
C73 U4 C71 44.8(2) . . ?
C73 U4 C72 27.49(19) . . ?
C73 U4 C86 125.00(18) . . ?
C73 U4 C87 146.64(18) . . ?
C73 U4 C88 168.1(2) . . ?
C73 U4 C90 121.5(2) . . ?
C86 U4 U3 132.39(12) . . ?
C86 U4 C71 95.47(17) . . ?
C87 U4 U3 106.02(13) . . ?
C87 U4 C71 121.69(17) . . ?
C87 U4 C86 26.53(17) . . ?
C88 U4 U3 95.76(14) . . ?
C88 U4 C70 121.59(19) . . ?
C88 U4 C71 124.63(19) . . ?
C88 U4 C72 145.8(2) . . ?
C88 U4 C86 44.75(19) . . ?
C88 U4 C87 27.23(18) . . ?
C88 U4 C90 46.6(2) . . ?
C89 U4 U3 115.06(14) . . ?
C89 U4 C69 128.4(2) . . ?
C89 U4 C70 101.00(19) . . ?
C89 U4 C71 96.33(19) . . ?
C89 U4 C72 116.22(19) . . ?
C89 U4 C73 141.1(2) . . ?
C89 U4 C86 46.16(19) . . ?
C89 U4 C87 46.73(19) . . ?
C89 U4 C88 29.66(19) . . ?
C89 U4 C90 29.25(19) . . ?
C90 U4 U3 141.90(14) . . ?
C90 U4 C70 75.65(19) . . ?
C90 U4 C71 80.16(18) . . ?
C90 U4 C72 105.77(19) . . ?
C90 U4 C86 26.69(18) . . ?
C90 U4 C87 44.83(19) . . ?
U3 N3 U4 110.7(2) . . ?
U3 N3 H3 124.7 . . ?
U4 N3 H3 124.7 . . ?
U3 N4 U4 110.3(2) . . ?
U3 N4 H4A 124.8 . . ?
U4 N4 H4A 124.8 . . ?
C70 C69 U4 82.2(4) . . ?
C70 C69 C73 105.9(6) . . ?
C70 C69 C82 126.2(6) . . ?
C73 C69 U4 78.3(4) . . ?
C73 C69 C82 127.4(6) . . ?
C82 C69 U4 112.6(4) . . ?
U4 C70 H70 109.3 . . ?
C69 C70 U4 69.1(4) . . ?
C69 C70 H70 124.2 . . ?
C69 C70 C71 111.6(6) . . ?
C71 C70 U4 89.2(4) . . ?
C71 C70 H70 124.2 . . ?
C70 C71 U4 64.4(4) . . ?
C70 C71 C72 105.9(6) . . ?
C70 C71 C78 118.6(6) . . ?
C72 C71 U4 73.6(3) . . ?
C72 C71 C78 132.0(6) . . ?
C78 C71 U4 141.2(5) . . ?
C71 C72 U4 79.9(3) . . ?
C71 C72 C74 132.1(6) . . ?
C73 C72 U4 64.1(3) . . ?
C73 C72 C71 106.7(6) . . ?
C73 C72 C74 120.0(6) . . ?
C74 C72 U4 128.7(4) . . ?
U4 C73 H73 107.1 . . ?
C69 C73 U4 71.8(4) . . ?
C69 C73 C72 109.7(6) . . ?
C69 C73 H73 125.2 . . ?
C72 C73 U4 88.4(4) . . ?
C72 C73 H73 125.2 . . ?
C75 C74 C72 109.6(6) . . ?
C75 C74 C76 110.7(6) . . ?
C76 C74 C72 113.1(6) . . ?
C77 C74 C72 110.3(6) . . ?
C77 C74 C75 105.7(6) . . ?
C77 C74 C76 107.1(6) . . ?
C74 C75 H75A 109.5 . . ?
C74 C75 H75B 109.5 . . ?
C74 C75 H75C 109.5 . . ?
H75A C75 H75B 109.5 . . ?
H75A C75 H75C 109.5 . . ?
H75B C75 H75C 109.5 . . ?
C74 C76 H76A 109.5 . . ?
C74 C76 H76B 109.5 . . ?
C74 C76 H76C 109.5 . . ?
H76A C76 H76B 109.5 . . ?
H76A C76 H76C 109.5 . . ?
H76B C76 H76C 109.5 . . ?
C74 C77 H77A 109.5 . . ?
C74 C77 H77B 109.5 . . ?
C74 C77 H77C 109.5 . . ?
H77A C77 H77B 109.5 . . ?
H77A C77 H77C 109.5 . . ?
H77B C77 H77C 109.5 . . ?
C71 C78 C79 111.1(5) . . ?
C80 C78 C71 118.8(6) . . ?
C80 C78 C79 104.5(6) . . ?
C81 C78 C71 106.3(6) . . ?
C81 C78 C79 106.6(6) . . ?
C81 C78 C80 108.9(6) . . ?
C78 C79 H79A 109.5 . . ?
C78 C79 H79B 109.5 . . ?
C78 C79 H79C 109.5 . . ?
H79A C79 H79B 109.5 . . ?
H79A C79 H79C 109.5 . . ?
H79B C79 H79C 109.5 . . ?
C78 C80 H80A 109.5 . . ?
C78 C80 H80B 109.5 . . ?
C78 C80 H80C 109.5 . . ?
H80A C80 H80B 109.5 . . ?
H80A C80 H80C 109.5 . . ?
H80B C80 H80C 109.5 . . ?
C78 C81 H81A 109.5 . . ?
C78 C81 H81B 109.5 . . ?
C78 C81 H81C 109.5 . . ?
H81A C81 H81B 109.5 . . ?
H81A C81 H81C 109.5 . . ?
H81B C81 H81C 109.5 . . ?
C69 C82 C83 109.6(6) . . ?
C69 C82 C85 111.7(6) . . ?
C83 C82 C85 109.7(6) . . ?
C84 C82 C69 109.4(6) . . ?
C84 C82 C83 108.4(6) . . ?
C84 C82 C85 107.9(6) . . ?
C82 C83 H83A 109.5 . . ?
C82 C83 H83B 109.5 . . ?
C82 C83 H83C 109.5 . . ?
H83A C83 H83B 109.5 . . ?
H83A C83 H83C 109.5 . . ?
H83B C83 H83C 109.5 . . ?
C82 C84 H84A 109.5 . . ?
C82 C84 H84B 109.5 . . ?
C82 C84 H84C 109.5 . . ?
H84A C84 H84B 109.5 . . ?
H84A C84 H84C 109.5 . . ?
H84B C84 H84C 109.5 . . ?
C82 C85 H85A 109.5 . . ?
C82 C85 H85B 109.5 . . ?
C82 C85 H85C 109.5 . . ?
H85A C85 H85B 109.5 . . ?
H85A C85 H85C 109.5 . . ?
H85B C85 H85C 109.5 . . ?
C87 C86 U4 74.7(3) . . ?
C87 C86 C99 131.4(6) . . ?
C90 C86 U4 64.4(3) . . ?
C90 C86 C87 106.0(6) . . ?
C90 C86 C99 119.4(6) . . ?
C99 C86 U4 139.5(4) . . ?
C86 C87 U4 78.8(3) . . ?
C86 C87 C95 132.3(6) . . ?
C88 C87 U4 64.7(3) . . ?
C88 C87 C86 106.7(6) . . ?
C88 C87 C95 119.9(6) . . ?
C95 C87 U4 128.8(4) . . ?
U4 C88 H88 108.9 . . ?
C87 C88 U4 88.1(4) . . ?
C87 C88 H88 124.7 . . ?
C89 C88 U4 70.4(3) . . ?
C89 C88 C87 110.6(6) . . ?
C89 C88 H88 124.7 . . ?
C88 C89 U4 80.0(4) . . ?
C88 C89 C91 126.7(6) . . ?
C90 C89 U4 81.8(4) . . ?
C90 C89 C88 105.3(6) . . ?
C90 C89 C91 126.1(6) . . ?
C91 C89 U4 117.2(4) . . ?
U4 C90 H90 109.5 . . ?
C86 C90 U4 89.0(4) . . ?
C86 C90 H90 124.4 . . ?
C89 C90 U4 69.0(4) . . ?
C89 C90 C86 111.3(6) . . ?
C89 C90 H90 124.4 . . ?
C89 C91 C92 111.9(6) . . ?
C89 C91 C93 108.6(5) . . ?
C89 C91 C94 109.7(6) . . ?
C92 C91 C93 109.1(6) . . ?
C92 C91 C94 108.3(6) . . ?
C93 C91 C94 109.3(6) . . ?
C91 C92 H92A 109.5 . . ?
C91 C92 H92B 109.5 . . ?
C91 C92 H92C 109.5 . . ?
H92A C92 H92B 109.5 . . ?
H92A C92 H92C 109.5 . . ?
H92B C92 H92C 109.5 . . ?
C91 C93 H93A 109.5 . . ?
C91 C93 H93B 109.5 . . ?
C91 C93 H93C 109.5 . . ?
H93A C93 H93B 109.5 . . ?
H93A C93 H93C 109.5 . . ?
H93B C93 H93C 109.5 . . ?
C91 C94 H94A 109.5 . . ?
C91 C94 H94B 109.5 . . ?
C91 C94 H94C 109.5 . . ?
H94A C94 H94B 109.5 . . ?
H94A C94 H94C 109.5 . . ?
H94B C94 H94C 109.5 . . ?
C87 C95 C97 109.6(6) . . ?
C96 C95 C87 110.2(5) . . ?
C96 C95 C97 105.7(6) . . ?
C96 C95 C98 107.5(6) . . ?
C98 C95 C87 113.7(6) . . ?
C98 C95 C97 109.9(6) . . ?
C95 C96 H96A 109.5 . . ?
C95 C96 H96B 109.5 . . ?
C95 C96 H96C 109.5 . . ?
H96A C96 H96B 109.5 . . ?
H96A C96 H96C 109.5 . . ?
H96B C96 H96C 109.5 . . ?
C95 C97 H97A 109.5 . . ?
C95 C97 H97B 109.5 . . ?
C95 C97 H97C 109.5 . . ?
H97A C97 H97B 109.5 . . ?
H97A C97 H97C 109.5 . . ?
H97B C97 H97C 109.5 . . ?
C95 C98 H98A 109.5 . . ?
C95 C98 H98B 109.5 . . ?
C95 C98 H98C 109.5 . . ?
H98A C98 H98B 109.5 . . ?
H98A C98 H98C 109.5 . . ?
H98B C98 H98C 109.5 . . ?
C86 C99 C101 105.4(6) . . ?
C100 C99 C86 111.5(5) . . ?
C100 C99 C101 106.2(6) . . ?
C102 C99 C86 119.3(6) . . ?
C102 C99 C100 105.1(6) . . ?
C102 C99 C101 108.7(6) . . ?
C99 C100 H10A 109.5 . . ?
C99 C100 H10B 109.5 . . ?
C99 C100 H10C 109.5 . . ?
H10A C100 H10B 109.5 . . ?
H10A C100 H10C 109.5 . . ?
H10B C100 H10C 109.5 . . ?
C99 C101 H10D 109.5 . . ?
C99 C101 H10E 109.5 . . ?
C99 C101 H10F 109.5 . . ?
H10D C101 H10E 109.5 . . ?
H10D C101 H10F 109.5 . . ?
H10E C101 H10F 109.5 . . ?
C99 C102 H10G 109.5 . . ?
C99 C102 H10H 109.5 . . ?
C99 C102 H10I 109.5 . . ?
H10G C102 H10H 109.5 . . ?
H10G C102 H10I 109.5 . . ?
H10H C102 H10I 109.5 . . ?
C104 C103 U3 74.7(4) . . ?
C104 C103 C116 131.4(6) . . ?
C107 C103 U3 64.6(4) . . ?
C107 C103 C104 106.5(6) . . ?
C107 C103 C116 118.1(6) . . ?
C116 C103 U3 141.3(5) . . ?
C103 C104 U3 79.0(4) . . ?
C103 C104 C112 131.9(6) . . ?
C105 C104 U3 64.3(4) . . ?
C105 C104 C103 106.3(5) . . ?
C105 C104 C112 121.0(6) . . ?
C112 C104 U3 127.8(4) . . ?
U3 C105 H105 107.4 . . ?
C104 C105 U3 88.7(4) . . ?
C104 C105 H105 124.7 . . ?
C106 C105 U3 71.5(4) . . ?
C106 C105 C104 110.6(6) . . ?
C106 C105 H105 124.7 . . ?
C105 C106 U3 79.0(4) . . ?
C105 C106 C108 127.8(6) . . ?
C107 C106 U3 81.7(4) . . ?
C107 C106 C105 105.4(6) . . ?
C107 C106 C108 125.8(6) . . ?
C108 C106 U3 114.5(4) . . ?
U3 C107 H107 109.1 . . ?
C103 C107 U3 88.9(4) . . ?
C103 C107 H107 124.5 . . ?
C106 C107 U3 69.4(4) . . ?
C106 C107 C103 110.9(6) . . ?
C106 C107 H107 124.5 . . ?
C106 C108 C111 108.2(6) . . ?
C109 C108 C106 110.3(6) . . ?
C109 C108 C110 110.0(6) . . ?
C109 C108 C111 109.7(6) . . ?
C110 C108 C106 110.5(6) . . ?
C110 C108 C111 108.1(7) . . ?
C108 C109 H10J 109.5 . . ?
C108 C109 H10K 109.5 . . ?
C108 C109 H10L 109.5 . . ?
H10J C109 H10K 109.5 . . ?
H10J C109 H10L 109.5 . . ?
H10K C109 H10L 109.5 . . ?
C108 C110 H11D 109.5 . . ?
C108 C110 H11E 109.5 . . ?
C108 C110 H11F 109.5 . . ?
H11D C110 H11E 109.5 . . ?
H11D C110 H11F 109.5 . . ?
H11E C110 H11F 109.5 . . ?
C108 C111 H11G 109.5 . . ?
C108 C111 H11H 109.5 . . ?
C108 C111 H11I 109.5 . . ?
H11G C111 H11H 109.5 . . ?
H11G C111 H11I 109.5 . . ?
H11H C111 H11I 109.5 . . ?
C113 C112 C104 110.3(6) . . ?
C113 C112 C114 106.3(6) . . ?
C113 C112 C115 105.4(6) . . ?
C114 C112 C104 113.4(6) . . ?
C115 C112 C104 111.0(6) . . ?
C115 C112 C114 110.1(6) . . ?
C112 C113 H11J 109.5 . . ?
C112 C113 H11K 109.5 . . ?
C112 C113 H11L 109.5 . . ?
H11J C113 H11K 109.5 . . ?
H11J C113 H11L 109.5 . . ?
H11K C113 H11L 109.5 . . ?
C112 C114 H11M 109.5 . . ?
C112 C114 H11N 109.5 . . ?
C112 C114 H11O 109.5 . . ?
H11M C114 H11N 109.5 . . ?
H11M C114 H11O 109.5 . . ?
H11N C114 H11O 109.5 . . ?
C112 C115 H11P 109.5 . . ?
C112 C115 H11Q 109.5 . . ?
C112 C115 H11R 109.5 . . ?
H11P C115 H11Q 109.5 . . ?
H11P C115 H11R 109.5 . . ?
H11Q C115 H11R 109.5 . . ?
C117 C116 C103 118.7(6) . . ?
C117 C116 C119 108.1(6) . . ?
C118 C116 C103 111.3(6) . . ?
C118 C116 C117 105.2(6) . . ?
C118 C116 C119 107.2(6) . . ?
C119 C116 C103 105.8(6) . . ?
C116 C117 H11S 109.5 . . ?
C116 C117 H11T 109.5 . . ?
C116 C117 H11U 109.5 . . ?
H11S C117 H11T 109.5 . . ?
H11S C117 H11U 109.5 . . ?
H11T C117 H11U 109.5 . . ?
C116 C118 H11V 109.5 . . ?
C116 C118 H11W 109.5 . . ?
C116 C118 H11X 109.5 . . ?
H11V C118 H11W 109.5 . . ?
H11V C118 H11X 109.5 . . ?
H11W C118 H11X 109.5 . . ?
C116 C119 H11Y 109.5 . . ?
C116 C119 H 109.5 . . ?
C116 C119 HA 109.5 . . ?
H11Y C119 H 109.5 . . ?
H11Y C119 HA 109.5 . . ?
H C119 HA 109.5 . . ?
C121 C120 U3 79.2(4) . . ?
C121 C120 C133 131.8(5) . . ?
C124 C120 U3 64.3(3) . . ?
C124 C120 C121 106.4(6) . . ?
C124 C120 C133 121.0(6) . . ?
C133 C120 U3 127.8(4) . . ?
C120 C121 U3 74.5(4) . . ?
C120 C121 C129 132.2(6) . . ?
C122 C121 U3 64.0(4) . . ?
C122 C121 C120 106.4(5) . . ?
C122 C121 C129 117.8(6) . . ?
C129 C121 U3 140.8(5) . . ?
U3 C122 H122 108.3 . . ?
C121 C122 U3 89.5(4) . . ?
C121 C122 H122 124.5 . . ?
C123 C122 U3 69.7(4) . . ?
C123 C122 C121 110.9(6) . . ?
C123 C122 H122 124.5 . . ?
C122 C123 U3 81.0(4) . . ?
C122 C123 C125 126.3(6) . . ?
C124 C123 U3 79.2(4) . . ?
C124 C123 C122 105.3(6) . . ?
C124 C123 C125 127.7(6) . . ?
C125 C123 U3 114.0(4) . . ?
U3 C124 H124 107.7 . . ?
C120 C124 U3 88.4(4) . . ?
C120 C124 H124 124.6 . . ?
C123 C124 U3 71.4(4) . . ?
C123 C124 C120 110.7(6) . . ?
C123 C124 H124 124.6 . . ?
C123 C125 C126 111.3(6) . . ?
C123 C125 C127 110.0(6) . . ?
C123 C125 C128 108.6(6) . . ?
C126 C125 C127 109.6(6) . . ?
C126 C125 C128 108.9(6) . . ?
C127 C125 C128 108.4(6) . . ?
C125 C126 H12D 109.5 . . ?
C125 C126 H12E 109.5 . . ?
C125 C126 H12F 109.5 . . ?
H12D C126 H12E 109.5 . . ?
H12D C126 H12F 109.5 . . ?
H12E C126 H12F 109.5 . . ?
C125 C127 H12G 109.5 . . ?
C125 C127 H12H 109.5 . . ?
C125 C127 H12I 109.5 . . ?
H12G C127 H12H 109.5 . . ?
H12G C127 H12I 109.5 . . ?
H12H C127 H12I 109.5 . . ?
C125 C128 H12J 109.5 . . ?
C125 C128 H12K 109.5 . . ?
C125 C128 H12L 109.5 . . ?
H12J C128 H12K 109.5 . . ?
H12J C128 H12L 109.5 . . ?
H12K C128 H12L 109.5 . . ?
C130 C129 C121 111.7(6) . . ?
C130 C129 C132 107.4(6) . . ?
C131 C129 C121 118.4(6) . . ?
C131 C129 C130 105.0(6) . . ?
C131 C129 C132 108.7(6) . . ?
C132 C129 C121 105.2(6) . . ?
C129 C130 H13D 109.5 . . ?
C129 C130 H13E 109.5 . . ?
C129 C130 H13F 109.5 . . ?
H13D C130 H13E 109.5 . . ?
H13D C130 H13F 109.5 . . ?
H13E C130 H13F 109.5 . . ?
C129 C131 H13G 109.5 . . ?
C129 C131 H13H 109.5 . . ?
C129 C131 H13I 109.5 . . ?
H13G C131 H13H 109.5 . . ?
H13G C131 H13I 109.5 . . ?
H13H C131 H13I 109.5 . . ?
C129 C132 H13J 109.5 . . ?
C129 C132 H13K 109.5 . . ?
C129 C132 H13L 109.5 . . ?
H13J C132 H13K 109.5 . . ?
H13J C132 H13L 109.5 . . ?
H13K C132 H13L 109.5 . . ?
C134 C133 C120 113.3(6) . . ?
C134 C133 C135 111.1(5) . . ?
C134 C133 C136 106.8(6) . . ?
C135 C133 C120 109.7(6) . . ?
C136 C133 C120 110.1(5) . . ?
C136 C133 C135 105.6(6) . . ?
C133 C134 H13M 109.5 . . ?
C133 C134 H13N 109.5 . . ?
C133 C134 H13O 109.5 . . ?
H13M C134 H13N 109.5 . . ?
H13M C134 H13O 109.5 . . ?
H13N C134 H13O 109.5 . . ?
C133 C135 H13P 109.5 . . ?
C133 C135 H13Q 109.5 . . ?
C133 C135 H13R 109.5 . . ?
H13P C135 H13Q 109.5 . . ?
H13P C135 H13R 109.5 . . ?
H13Q C135 H13R 109.5 . . ?
C133 C136 H13S 109.5 . . ?
C133 C136 H13T 109.5 . . ?
C133 C136 H13U 109.5 . . ?
H13S C136 H13T 109.5 . . ?
H13S C136 H13U 109.5 . . ?
H13T C136 H13U 109.5 . . ?
H13V C137 H13W 107.5 . . ?
C138 C137 H13V 108.4 . . ?
C138 C137 H13W 108.4 . . ?
C140 C137 H13V 108.4 . . ?
C140 C137 H13W 108.4 . . ?
C140 C137 C138 115.5(11) . . ?
C137 C138 H13X 106.9 . . ?
C137 C138 H13Y 106.9 . . ?
H13X C138 H13Y 106.7 . . ?
C139 C138 C137 121.7(12) . . ?
C139 C138 H13X 106.9 . . ?
C139 C138 H13Y 106.9 . . ?
C138 C139 H13Z 109.5 . . ?
C138 C139 HB 109.5 . . ?
C138 C139 HC 109.5 . . ?
H13Z C139 HB 109.5 . . ?
H13Z C139 HC 109.5 . . ?
HB C139 HC 109.5 . . ?
C137 C140 H14A 108.2 . . ?
C137 C140 H14B 108.2 . . ?
C137 C140 C141 116.6(12) . . ?
H14A C140 H14B 107.3 . . ?
C141 C140 H14A 108.2 . . ?
C141 C140 H14B 108.2 . . ?
C140 C141 H14C 109.5 . . ?
C140 C141 H14D 109.5 . . ?
C140 C141 H14E 109.5 . . ?
H14C C141 H14D 109.5 . . ?
H14C C141 H14E 109.5 . . ?
H14D C141 H14E 109.5 . . ?
H14F C142 H14G 105.8 . . ?
C143 C142 H14F 104.9 . . ?
C143 C142 H14G 104.9 . . ?
C143 C142 C144 129.4(17) . . ?
C144 C142 H14F 104.9 . . ?
C144 C142 H14G 104.9 . . ?
C142 C143 H14H 109.5 . . ?
C142 C143 H14I 109.5 . . ?
C142 C143 H14J 109.5 . . ?
H14H C143 H14I 109.5 . . ?
H14H C143 H14J 109.5 . . ?
H14I C143 H14J 109.5 . . ?
C142 C144 H14K 111.6 . . ?
C142 C144 H14L 111.6 . . ?
H14K C144 H14L 109.4 . . ?
C145 C144 C142 100.6(15) . . ?
C145 C144 H14K 111.6 . . ?
C145 C144 H14L 111.6 . . ?
C144 C145 H14M 111.9 . . ?
C144 C145 H14N 111.9 . . ?
C144 C145 C146 99.4(15) . . ?
H14M C145 H14N 109.6 . . ?
C146 C145 H14M 111.9 . . ?
C146 C145 H14N 111.9 . . ?
C145 C146 H14O 109.5 . . ?
C145 C146 H14P 109.5 . . ?
C145 C146 H14Q 109.5 . . ?
H14O C146 H14P 109.5 . . ?
H14O C146 H14Q 109.5 . . ?
H14P C146 H14Q 109.5 . . ?

loop_
_geom_bond_atom_site_label_1
_geom_bond_atom_site_label_2
_geom_bond_distance
_geom_bond_site_symmetry_2
_geom_bond_publ_flag
U1 U2 3.6201(4) . ?
U1 N1 2.214(6) . ?
U1 N2 2.199(6) . ?
U1 C35 3.108(7) . ?
U1 C36 3.175(7) . ?
U1 C37 2.861(7) . ?
U1 C38 2.706(7) . ?
U1 C39 2.799(7) . ?
U1 C52 2.712(7) . ?
U1 C53 2.886(7) . ?
U1 C54 3.229(7) . ?
U1 C55 3.143(7) . ?
U1 C56 2.802(7) . ?
U2 N1 2.188(6) . ?
U2 N2 2.194(5) . ?
U2 C1 2.801(6) . ?
U2 C2 3.116(6) . ?
U2 C3 3.180(7) . ?
U2 C4 2.875(7) . ?
U2 C5 2.700(7) . ?
U2 C18 2.779(7) . ?
U2 C19 3.089(6) . ?
U2 C20 3.165(7) . ?
U2 C21 2.870(7) . ?
U2 C22 2.710(7) . ?
N1 H1 0.8800 . ?
N2 H2 0.8800 . ?
C1 H1A 0.9500 . ?
C1 C2 1.423(10) . ?
C1 C5 1.394(9) . ?
C2 C3 1.443(10) . ?
C2 C14 1.537(10) . ?
C3 C4 1.433(10) . ?
C3 C10 1.560(10) . ?
C4 H4 0.9500 . ?
C4 C5 1.418(10) . ?
C5 C6 1.529(10) . ?
C6 C7 1.520(11) . ?
C6 C8 1.533(10) . ?
C6 C9 1.544(10) . ?
C7 H7A 0.9800 . ?
C7 H7B 0.9800 . ?
C7 H7C 0.9800 . ?
C8 H8A 0.9800 . ?
C8 H8B 0.9800 . ?
C8 H8C 0.9800 . ?
C9 H9A 0.9800 . ?
C9 H9B 0.9800 . ?
C9 H9C 0.9800 . ?
C10 C11 1.551(12) . ?
C10 C12 1.547(13) . ?
C10 C13 1.539(12) . ?
C11 H11A 0.9800 . ?
C11 H11B 0.9800 . ?
C11 H11C 0.9800 . ?
C12 H12A 0.9800 . ?
C12 H12B 0.9800 . ?
C12 H12C 0.9800 . ?
C13 H13A 0.9800 . ?
C13 H13B 0.9800 . ?
C13 H13C 0.9800 . ?
C14 C15 1.536(10) . ?
C14 C16 1.544(11) . ?
C14 C17 1.527(11) . ?
C15 H15A 0.9800 . ?
C15 H15B 0.9800 . ?
C15 H15C 0.9800 . ?
C16 H16A 0.9800 . ?
C16 H16B 0.9800 . ?
C16 H16C 0.9800 . ?
C17 H17A 0.9800 . ?
C17 H17B 0.9800 . ?
C17 H17C 0.9800 . ?
C18 H18 0.9500 . ?
C18 C19 1.416(10) . ?
C18 C22 1.394(10) . ?
C19 C20 1.426(10) . ?
C19 C31 1.558(10) . ?
C20 C21 1.421(10) . ?
C20 C27 1.565(10) . ?
C21 H21 0.9500 . ?
C21 C22 1.400(11) . ?
C22 C23 1.517(10) . ?
C23 C24 1.536(10) . ?
C23 C25 1.532(11) . ?
C23 C26 1.516(11) . ?
C24 H24A 0.9800 . ?
C24 H24B 0.9800 . ?
C24 H24C 0.9800 . ?
C25 H25A 0.9800 . ?
C25 H25B 0.9800 . ?
C25 H25C 0.9800 . ?
C26 H26A 0.9800 . ?
C26 H26B 0.9800 . ?
C26 H26C 0.9800 . ?
C27 C28 1.533(11) . ?
C27 C29 1.546(12) . ?
C27 C30 1.555(11) . ?
C28 H28A 0.9800 . ?
C28 H28B 0.9800 . ?
C28 H28C 0.9800 . ?
C29 H29A 0.9800 . ?
C29 H29B 0.9800 . ?
C29 H29C 0.9800 . ?
C30 H30A 0.9800 . ?
C30 H30B 0.9800 . ?
C30 H30C 0.9800 . ?
C31 C32 1.522(11) . ?
C31 C33 1.532(10) . ?
C31 C34 1.541(11) . ?
C32 H32A 0.9800 . ?
C32 H32B 0.9800 . ?
C32 H32C 0.9800 . ?
C33 H33A 0.9800 . ?
C33 H33B 0.9800 . ?
C33 H33C 0.9800 . ?
C34 H34A 0.9800 . ?
C34 H34B 0.9800 . ?
C34 H34C 0.9800 . ?
C35 C36 1.430(9) . ?
C35 C39 1.431(8) . ?
C35 C48 1.547(9) . ?
C36 C37 1.421(9) . ?
C36 C44 1.542(9) . ?
C37 H37 0.9500 . ?
C37 C38 1.389(10) . ?
C38 C39 1.388(10) . ?
C38 C40 1.538(9) . ?
C39 H39 0.9500 . ?
C40 C41 1.528(11) . ?
C40 C42 1.527(11) . ?
C40 C43 1.527(11) . ?
C41 H41A 0.9800 . ?
C41 H41B 0.9800 . ?
C41 H41C 0.9800 . ?
C42 H42A 0.9800 . ?
C42 H42B 0.9800 . ?
C42 H42C 0.9800 . ?
C43 H43A 0.9800 . ?
C43 H43B 0.9800 . ?
C43 H43C 0.9800 . ?
C44 C45 1.540(11) . ?
C44 C46 1.542(11) . ?
C44 C47 1.526(9) . ?
C45 H45A 0.9800 . ?
C45 H45B 0.9800 . ?
C45 H45C 0.9800 . ?
C46 H46A 0.9800 . ?
C46 H46B 0.9800 . ?
C46 H46C 0.9800 . ?
C47 H47A 0.9800 . ?
C47 H47B 0.9800 . ?
C47 H47C 0.9800 . ?
C48 C49 1.548(10) . ?
C48 C50 1.544(10) . ?
C48 C51 1.538(10) . ?
C49 H49A 0.9800 . ?
C49 H49B 0.9800 . ?
C49 H49C 0.9800 . ?
C50 H50A 0.9800 . ?
C50 H50B 0.9800 . ?
C50 H50C 0.9800 . ?
C51 H51A 0.9800 . ?
C51 H51B 0.9800 . ?
C51 H51C 0.9800 . ?
C52 C53 1.408(9) . ?
C52 C56 1.404(9) . ?
C52 C65 1.526(9) . ?
C53 H53 0.9500 . ?
C53 C54 1.400(9) . ?
C54 C55 1.442(10) . ?
C54 C61 1.549(10) . ?
C55 C56 1.421(9) . ?
C55 C57 1.527(9) . ?
C56 H56 0.9500 . ?
C57 C58 1.534(10) . ?
C57 C59 1.541(10) . ?
C57 C60 1.546(10) . ?
C58 H58A 0.9800 . ?
C58 H58B 0.9800 . ?
C58 H58C 0.9800 . ?
C59 H59A 0.9800 . ?
C59 H59B 0.9800 . ?
C59 H59C 0.9800 . ?
C60 H60A 0.9800 . ?
C60 H60B 0.9800 . ?
C60 H60C 0.9800 . ?
C61 C62 1.525(10) . ?
C61 C63 1.553(11) . ?
C61 C64 1.537(12) . ?
C62 H62A 0.9800 . ?
C62 H62B 0.9800 . ?
C62 H62C 0.9800 . ?
C63 H63A 0.9800 . ?
C63 H63B 0.9800 . ?
C63 H63C 0.9800 . ?
C64 H64A 0.9800 . ?
C64 H64B 0.9800 . ?
C64 H64C 0.9800 . ?
C65 C66 1.524(10) . ?
C65 C67 1.521(10) . ?
C65 C68 1.527(10) . ?
C66 H66A 0.9800 . ?
C66 H66B 0.9800 . ?
C66 H66C 0.9800 . ?
C67 H67A 0.9800 . ?
C67 H67B 0.9800 . ?
C67 H67C 0.9800 . ?
C68 H68A 0.9800 . ?
C68 H68B 0.9800 . ?
C68 H68C 0.9800 . ?
U3 U4 3.6161(3) . ?
U3 N3 2.190(5) . ?
U3 N4 2.202(5) . ?
U3 C103 3.174(7) . ?
U3 C104 3.118(7) . ?
U3 C105 2.809(6) . ?
U3 C106 2.714(7) . ?
U3 C107 2.868(7) . ?
U3 C120 3.117(7) . ?
U3 C121 3.177(6) . ?
U3 C122 2.855(7) . ?
U3 C123 2.711(7) . ?
U3 C124 2.810(6) . ?
U4 N3 2.207(5) . ?
U4 N4 2.204(5) . ?
U4 C69 2.714(7) . ?
U4 C70 2.878(7) . ?
U4 C71 3.192(6) . ?
U4 C72 3.109(6) . ?
U4 C73 2.797(6) . ?
U4 C86 3.169(6) . ?
U4 C87 3.116(6) . ?
U4 C88 2.818(6) . ?
U4 C89 2.695(6) . ?
U4 C90 2.857(6) . ?
N3 H3 0.8800 . ?
N4 H4A 0.8800 . ?
C69 C70 1.394(10) . ?
C69 C73 1.422(9) . ?
C69 C82 1.519(10) . ?
C70 H70 0.9500 . ?
C70 C71 1.423(9) . ?
C71 C72 1.446(9) . ?
C71 C78 1.547(9) . ?
C72 C73 1.436(10) . ?
C72 C74 1.553(9) . ?
C73 H73 0.9500 . ?
C74 C75 1.531(9) . ?
C74 C76 1.540(10) . ?
C74 C77 1.530(10) . ?
C75 H75A 0.9800 . ?
C75 H75B 0.9800 . ?
C75 H75C 0.9800 . ?
C76 H76A 0.9800 . ?
C76 H76B 0.9800 . ?
C76 H76C 0.9800 . ?
C77 H77A 0.9800 . ?
C77 H77B 0.9800 . ?
C77 H77C 0.9800 . ?
C78 C79 1.564(10) . ?
C78 C80 1.546(10) . ?
C78 C81 1.536(10) . ?
C79 H79A 0.9800 . ?
C79 H79B 0.9800 . ?
C79 H79C 0.9800 . ?
C80 H80A 0.9800 . ?
C80 H80B 0.9800 . ?
C80 H80C 0.9800 . ?
C81 H81A 0.9800 . ?
C81 H81B 0.9800 . ?
C81 H81C 0.9800 . ?
C82 C83 1.530(9) . ?
C82 C84 1.518(10) . ?
C82 C85 1.535(9) . ?
C83 H83A 0.9800 . ?
C83 H83B 0.9800 . ?
C83 H83C 0.9800 . ?
C84 H84A 0.9800 . ?
C84 H84B 0.9800 . ?
C84 H84C 0.9800 . ?
C85 H85A 0.9800 . ?
C85 H85B 0.9800 . ?
C85 H85C 0.9800 . ?
C86 C87 1.443(9) . ?
C86 C90 1.424(9) . ?
C86 C99 1.544(9) . ?
C87 C88 1.426(9) . ?
C87 C95 1.546(9) . ?
C88 H88 0.9500 . ?
C88 C89 1.416(9) . ?
C89 C90 1.411(9) . ?
C89 C91 1.507(9) . ?
C90 H90 0.9500 . ?
C91 C92 1.509(9) . ?
C91 C93 1.531(9) . ?
C91 C94 1.549(9) . ?
C92 H92A 0.9800 . ?
C92 H92B 0.9800 . ?
C92 H92C 0.9800 . ?
C93 H93A 0.9800 . ?
C93 H93B 0.9800 . ?
C93 H93C 0.9800 . ?
C94 H94A 0.9800 . ?
C94 H94B 0.9800 . ?
C94 H94C 0.9800 . ?
C95 C96 1.528(10) . ?
C95 C97 1.555(9) . ?
C95 C98 1.539(10) . ?
C96 H96A 0.9800 . ?
C96 H96B 0.9800 . ?
C96 H96C 0.9800 . ?
C97 H97A 0.9800 . ?
C97 H97B 0.9800 . ?
C97 H97C 0.9800 . ?
C98 H98A 0.9800 . ?
C98 H98B 0.9800 . ?
C98 H98C 0.9800 . ?
C99 C100 1.539(9) . ?
C99 C101 1.546(10) . ?
C99 C102 1.532(10) . ?
C100 H10A 0.9800 . ?
C100 H10B 0.9800 . ?
C100 H10C 0.9800 . ?
C101 H10D 0.9800 . ?
C101 H10E 0.9800 . ?
C101 H10F 0.9800 . ?
C102 H10G 0.9800 . ?
C102 H10H 0.9800 . ?
C102 H10I 0.9800 . ?
C103 C104 1.434(9) . ?
C103 C107 1.415(9) . ?
C103 C116 1.551(10) . ?
C104 C105 1.418(9) . ?
C104 C112 1.551(9) . ?
C105 H105 0.9500 . ?
C105 C106 1.410(9) . ?
C106 C107 1.399(10) . ?
C106 C108 1.535(9) . ?
C107 H107 0.9500 . ?
C108 C109 1.509(10) . ?
C108 C110 1.521(10) . ?
C108 C111 1.542(10) . ?
C109 H10J 0.9800 . ?
C109 H10K 0.9800 . ?
C109 H10L 0.9800 . ?
C110 H11D 0.9800 . ?
C110 H11E 0.9800 . ?
C110 H11F 0.9800 . ?
C111 H11G 0.9800 . ?
C111 H11H 0.9800 . ?
C111 H11I 0.9800 . ?
C112 C113 1.528(10) . ?
C112 C114 1.547(9) . ?
C112 C115 1.545(10) . ?
C113 H11J 0.9800 . ?
C113 H11K 0.9800 . ?
C113 H11L 0.9800 . ?
C114 H11M 0.9800 . ?
C114 H11N 0.9800 . ?
C114 H11O 0.9800 . ?
C115 H11P 0.9800 . ?
C115 H11Q 0.9800 . ?
C115 H11R 0.9800 . ?
C116 C117 1.536(10) . ?
C116 C118 1.534(10) . ?
C116 C119 1.539(11) . ?
C117 H11S 0.9800 . ?
C117 H11T 0.9800 . ?
C117 H11U 0.9800 . ?
C118 H11V 0.9800 . ?
C118 H11W 0.9800 . ?
C118 H11X 0.9800 . ?
C119 H11Y 0.9800 . ?
C119 H 0.9800 . ?
C119 HA 0.9800 . ?
C120 C121 1.436(9) . ?
C120 C124 1.431(8) . ?
C120 C133 1.553(9) . ?
C121 C122 1.418(9) . ?
C121 C129 1.562(9) . ?
C122 H122 0.9500 . ?
C122 C123 1.415(9) . ?
C123 C124 1.405(9) . ?
C123 C125 1.511(8) . ?
C124 H124 0.9500 . ?
C125 C126 1.527(10) . ?
C125 C127 1.531(10) . ?
C125 C128 1.534(10) . ?
C126 H12D 0.9800 . ?
C126 H12E 0.9800 . ?
C126 H12F 0.9800 . ?
C127 H12G 0.9800 . ?
C127 H12H 0.9800 . ?
C127 H12I 0.9800 . ?
C128 H12J 0.9800 . ?
C128 H12K 0.9800 . ?
C128 H12L 0.9800 . ?
C129 C130 1.535(10) . ?
C129 C131 1.530(9) . ?
C129 C132 1.552(11) . ?
C130 H13D 0.9800 . ?
C130 H13E 0.9800 . ?
C130 H13F 0.9800 . ?
C131 H13G 0.9800 . ?
C131 H13H 0.9800 . ?
C131 H13I 0.9800 . ?
C132 H13J 0.9800 . ?
C132 H13K 0.9800 . ?
C132 H13L 0.9800 . ?
C133 C134 1.530(9) . ?
C133 C135 1.547(10) . ?
C133 C136 1.533(9) . ?
C134 H13M 0.9800 . ?
C134 H13N 0.9800 . ?
C134 H13O 0.9800 . ?
C135 H13P 0.9800 . ?
C135 H13Q 0.9800 . ?
C135 H13R 0.9800 . ?
C136 H13S 0.9800 . ?
C136 H13T 0.9800 . ?
C136 H13U 0.9800 . ?
C137 H13V 0.9900 . ?
C137 H13W 0.9900 . ?
C137 C138 1.490(11) . ?
C137 C140 1.419(11) . ?
C138 H13X 0.9900 . ?
C138 H13Y 0.9900 . ?
C138 C139 1.489(11) . ?
C139 H13Z 0.9800 . ?
C139 HB 0.9800 . ?
C139 HC 0.9800 . ?
C140 H14A 0.9900 . ?
C140 H14B 0.9900 . ?
C140 C141 1.507(11) . ?
C141 H14C 0.9800 . ?
C141 H14D 0.9800 . ?
C141 H14E 0.9800 . ?
C142 H14F 0.9900 . ?
C142 H14G 0.9900 . ?
C142 C143 1.433(12) . ?
C142 C144 1.536(13) . ?
C143 H14H 0.9800 . ?
C143 H14I 0.9800 . ?
C143 H14J 0.9800 . ?
C144 H14K 0.9900 . ?
C144 H14L 0.9900 . ?
C144 C145 1.397(13) . ?
C145 H14M 0.9900 . ?
C145 H14N 0.9900 . ?
C145 C146 1.536(13) . ?
C146 H14O 0.9800 . ?
C146 H14P 0.9800 . ?
C146 H14Q 0.9800 . ?

loop_
_geom_torsion_atom_site_label_1
_geom_torsion_atom_site_label_2
_geom_torsion_atom_site_label_3
_geom_torsion_atom_site_label_4
_geom_torsion
_geom_torsion_site_symmetry_1
_geom_torsion_site_symmetry_2
_geom_torsion_site_symmetry_3
_geom_torsion_site_symmetry_4
_geom_torsion_publ_flag
U1 C35 C36 C37 56.8(5) . . . . ?
U1 C35 C36 C44 -144.9(8) . . . . ?
U1 C35 C39 C38 -70.0(5) . . . . ?
U1 C35 C48 C49 175.3(4) . . . . ?
U1 C35 C48 C50 51.3(8) . . . . ?
U1 C35 C48 C51 -68.9(7) . . . . ?
U1 C36 C37 C38 67.6(5) . . . . ?
U1 C36 C44 C45 41.6(9) . . . . ?
U1 C36 C44 C46 157.4(5) . . . . ?
U1 C36 C44 C47 -80.9(9) . . . . ?
U1 C37 C38 C39 76.0(5) . . . . ?
U1 C37 C38 C40 -112.6(7) . . . . ?
U1 C38 C39 C35 81.5(5) . . . . ?
U1 C38 C40 C41 -27.1(8) . . . . ?
U1 C38 C40 C42 93.3(6) . . . . ?
U1 C38 C40 C43 -147.4(6) . . . . ?
U1 C52 C53 C54 -82.1(6) . . . . ?
U1 C52 C56 C55 82.8(5) . . . . ?
U1 C52 C65 C66 -31.6(7) . . . . ?
U1 C52 C65 C67 89.3(6) . . . . ?
U1 C52 C65 C68 -152.0(5) . . . . ?
U1 C53 C54 C55 -61.8(5) . . . . ?
U1 C53 C54 C61 136.2(6) . . . . ?
U1 C54 C55 C56 -58.1(5) . . . . ?
U1 C54 C55 C57 133.5(8) . . . . ?
U1 C54 C61 C62 -80.4(9) . . . . ?
U1 C54 C61 C63 41.4(11) . . . . ?
U1 C54 C61 C64 156.9(6) . . . . ?
U1 C55 C56 C52 -70.4(5) . . . . ?
U1 C55 C57 C58 -68.2(8) . . . . ?
U1 C55 C57 C59 176.2(4) . . . . ?
U1 C55 C57 C60 51.8(8) . . . . ?
U2 C1 C2 C3 69.1(5) . . . . ?
U2 C1 C2 C14 -121.3(6) . . . . ?
U2 C1 C5 C4 -78.4(5) . . . . ?
U2 C1 C5 C6 114.8(7) . . . . ?
U2 C2 C3 C4 56.4(5) . . . . ?
U2 C2 C3 C10 -145.8(9) . . . . ?
U2 C2 C14 C15 177.5(5) . . . . ?
U2 C2 C14 C16 52.5(9) . . . . ?
U2 C2 C14 C17 -67.8(8) . . . . ?
U2 C3 C4 C5 66.7(5) . . . . ?
U2 C3 C10 C11 43.5(12) . . . . ?
U2 C3 C10 C12 159.0(7) . . . . ?
U2 C3 C10 C13 -80.3(10) . . . . ?
U2 C4 C5 C1 76.3(5) . . . . ?
U2 C4 C5 C6 -116.1(6) . . . . ?
U2 C5 C6 C7 87.2(6) . . . . ?
U2 C5 C6 C8 -152.8(5) . . . . ?
U2 C5 C6 C9 -33.6(8) . . . . ?
U2 C18 C19 C20 69.8(5) . . . . ?
U2 C18 C19 C31 -120.1(6) . . . . ?
U2 C18 C22 C21 -78.0(5) . . . . ?
U2 C18 C22 C23 114.1(7) . . . . ?
U2 C19 C20 C21 57.0(5) . . . . ?
U2 C19 C20 C27 -146.9(9) . . . . ?
U2 C19 C31 C32 -67.2(8) . . . . ?
U2 C19 C31 C33 177.3(5) . . . . ?
U2 C19 C31 C34 52.1(9) . . . . ?
U2 C20 C21 C22 67.1(5) . . . . ?
U2 C20 C27 C28 -83.8(10) . . . . ?
U2 C20 C27 C29 155.8(7) . . . . ?
U2 C20 C27 C30 39.2(11) . . . . ?
U2 C21 C22 C18 75.1(5) . . . . ?
U2 C21 C22 C23 -116.5(7) . . . . ?
U2 C22 C23 C24 -30.3(8) . . . . ?
U2 C22 C23 C25 -148.4(6) . . . . ?
U2 C22 C23 C26 91.8(7) . . . . ?
C1 C2 C3 U2 -58.7(4) . . . . ?
C1 C2 C3 C4 -2.3(8) . . . . ?
C1 C2 C3 C10 155.5(8) . . . . ?
C1 C2 C14 C15 -102.9(8) . . . . ?
C1 C2 C14 C16 132.2(7) . . . . ?
C1 C2 C14 C17 11.9(9) . . . . ?
C1 C5 C6 C7 -9.6(10) . . . . ?
C1 C5 C6 C8 110.3(8) . . . . ?
C1 C5 C6 C9 -130.5(7) . . . . ?
C2 C1 C5 U2 81.3(5) . . . . ?
C2 C1 C5 C4 2.9(8) . . . . ?
C2 C1 C5 C6 -163.9(6) . . . . ?
C2 C3 C4 U2 -62.6(5) . . . . ?
C2 C3 C4 C5 4.1(8) . . . . ?
C2 C3 C10 C11 163.9(8) . . . . ?
C2 C3 C10 C12 -80.6(11) . . . . ?
C2 C3 C10 C13 40.1(13) . . . . ?
C3 C2 C14 C15 63.5(10) . . . . ?
C3 C2 C14 C16 -61.4(10) . . . . ?
C3 C2 C14 C17 178.3(7) . . . . ?
C3 C4 C5 U2 -80.7(5) . . . . ?
C3 C4 C5 C1 -4.4(8) . . . . ?
C3 C4 C5 C6 163.2(6) . . . . ?
C4 C3 C10 C11 -40.3(11) . . . . ?
C4 C3 C10 C12 75.2(9) . . . . ?
C4 C3 C10 C13 -164.1(8) . . . . ?
C4 C5 C6 C7 -174.5(6) . . . . ?
C4 C5 C6 C8 -54.5(9) . . . . ?
C4 C5 C6 C9 64.7(9) . . . . ?
C5 C1 C2 U2 -69.5(5) . . . . ?
C5 C1 C2 C3 -0.4(8) . . . . ?
C5 C1 C2 C14 169.2(6) . . . . ?
C10 C3 C4 U2 136.3(6) . . . . ?
C10 C3 C4 C5 -157.0(7) . . . . ?
C14 C2 C3 U2 133.4(8) . . . . ?
C14 C2 C3 C4 -170.1(7) . . . . ?
C14 C2 C3 C10 -12.3(14) . . . . ?
C18 C19 C20 U2 -59.0(4) . . . . ?
C18 C19 C20 C21 -2.1(8) . . . . ?
C18 C19 C20 C27 154.1(8) . . . . ?
C18 C19 C31 C32 12.4(10) . . . . ?
C18 C19 C31 C33 -103.1(8) . . . . ?
C18 C19 C31 C34 131.7(7) . . . . ?
C18 C22 C23 C24 -125.7(8) . . . . ?
C18 C22 C23 C25 116.2(9) . . . . ?
C18 C22 C23 C26 -3.6(11) . . . . ?
C19 C18 C22 U2 81.5(5) . . . . ?
C19 C18 C22 C21 3.5(8) . . . . ?
C19 C18 C22 C23 -164.4(7) . . . . ?
C19 C20 C21 U2 -62.7(5) . . . . ?
C19 C20 C21 C22 4.4(8) . . . . ?
C19 C20 C27 C28 39.7(13) . . . . ?
C19 C20 C27 C29 -80.6(11) . . . . ?
C19 C20 C27 C30 162.7(9) . . . . ?
C20 C19 C31 C32 179.6(8) . . . . ?
C20 C19 C31 C33 64.1(11) . . . . ?
C20 C19 C31 C34 -61.1(11) . . . . ?
C20 C21 C22 U2 -80.0(5) . . . . ?
C20 C21 C22 C18 -4.9(8) . . . . ?
C20 C21 C22 C23 163.5(7) . . . . ?
C21 C20 C27 C28 -166.0(7) . . . . ?
C21 C20 C27 C29 73.7(9) . . . . ?
C21 C20 C27 C30 -43.0(10) . . . . ?
C21 C22 C23 C24 68.6(9) . . . . ?
C21 C22 C23 C25 -49.5(10) . . . . ?
C21 C22 C23 C26 -169.3(7) . . . . ?
C22 C18 C19 U2 -70.7(5) . . . . ?
C22 C18 C19 C20 -0.9(8) . . . . ?
C22 C18 C19 C31 169.2(6) . . . . ?
C27 C20 C21 U2 136.5(6) . . . . ?
C27 C20 C21 C22 -156.4(7) . . . . ?
C31 C19 C20 U2 132.4(8) . . . . ?
C31 C19 C20 C21 -170.6(7) . . . . ?
C31 C19 C20 C27 -14.5(15) . . . . ?
C35 C36 C37 U1 -63.4(5) . . . . ?
C35 C36 C37 C38 4.2(8) . . . . ?
C35 C36 C44 C45 162.4(7) . . . . ?
C35 C36 C44 C46 -81.9(9) . . . . ?
C35 C36 C44 C47 39.9(11) . . . . ?
C36 C35 C39 U1 68.9(5) . . . . ?
C36 C35 C39 C38 -1.1(8) . . . . ?
C36 C35 C48 C49 64.0(9) . . . . ?
C36 C35 C48 C50 -60.0(10) . . . . ?
C36 C35 C48 C51 179.8(7) . . . . ?
C36 C37 C38 U1 -80.8(5) . . . . ?
C36 C37 C38 C39 -4.9(8) . . . . ?
C36 C37 C38 C40 166.6(7) . . . . ?
C37 C36 C44 C45 -41.6(9) . . . . ?
C37 C36 C44 C46 74.2(8) . . . . ?
C37 C36 C44 C47 -164.1(7) . . . . ?
C37 C38 C39 U1 -77.9(5) . . . . ?
C37 C38 C39 C35 3.6(8) . . . . ?
C37 C38 C40 C41 69.2(9) . . . . ?
C37 C38 C40 C42 -170.4(7) . . . . ?
C37 C38 C40 C43 -51.1(10) . . . . ?
C39 C35 C36 U1 -58.6(5) . . . . ?
C39 C35 C36 C37 -1.8(8) . . . . ?
C39 C35 C36 C44 156.5(7) . . . . ?
C39 C35 C48 C49 -105.0(7) . . . . ?
C39 C35 C48 C50 130.9(7) . . . . ?
C39 C35 C48 C51 10.7(9) . . . . ?
C39 C38 C40 C41 -121.2(8) . . . . ?
C39 C38 C40 C42 -0.8(11) . . . . ?
C39 C38 C40 C43 118.5(9) . . . . ?
C40 C38 C39 U1 111.0(7) . . . . ?
C40 C38 C39 C35 -167.5(7) . . . . ?
C44 C36 C37 U1 134.7(6) . . . . ?
C44 C36 C37 C38 -157.7(6) . . . . ?
C48 C35 C36 U1 131.2(7) . . . . ?
C48 C35 C36 C37 -172.0(7) . . . . ?
C48 C35 C36 C44 -13.7(13) . . . . ?
C48 C35 C39 U1 -119.7(6) . . . . ?
C48 C35 C39 C38 170.3(6) . . . . ?
C52 C53 C54 U1 67.3(5) . . . . ?
C52 C53 C54 C55 5.6(9) . . . . ?
C52 C53 C54 C61 -156.5(7) . . . . ?
C53 C52 C56 U1 -79.0(5) . . . . ?
C53 C52 C56 C55 3.8(8) . . . . ?
C53 C52 C65 C66 65.7(9) . . . . ?
C53 C52 C65 C67 -173.5(7) . . . . ?
C53 C52 C65 C68 -54.7(10) . . . . ?
C53 C54 C55 U1 55.2(5) . . . . ?
C53 C54 C55 C56 -3.0(8) . . . . ?
C53 C54 C55 C57 -171.3(7) . . . . ?
C53 C54 C61 C62 -162.6(7) . . . . ?
C53 C54 C61 C63 -40.7(10) . . . . ?
C53 C54 C61 C64 74.8(9) . . . . ?
C54 C55 C56 U1 69.9(5) . . . . ?
C54 C55 C56 C52 -0.5(8) . . . . ?
C54 C55 C57 C58 177.2(7) . . . . ?
C54 C55 C57 C59 61.6(10) . . . . ?
C54 C55 C57 C60 -62.8(10) . . . . ?
C55 C54 C61 C62 41.0(12) . . . . ?
C55 C54 C61 C63 162.8(8) . . . . ?
C55 C54 C61 C64 -81.7(10) . . . . ?
C56 C52 C53 U1 76.3(5) . . . . ?
C56 C52 C53 C54 -5.8(8) . . . . ?
C56 C52 C65 C66 -124.4(8) . . . . ?
C56 C52 C65 C67 -3.6(10) . . . . ?
C56 C52 C65 C68 115.2(8) . . . . ?
C56 C55 C57 C58 10.2(10) . . . . ?
C56 C55 C57 C59 -105.4(8) . . . . ?
C56 C55 C57 C60 130.2(7) . . . . ?
C57 C55 C56 U1 -120.2(6) . . . . ?
C57 C55 C56 C52 169.4(6) . . . . ?
C61 C54 C55 U1 -146.2(8) . . . . ?
C61 C54 C55 C56 155.7(8) . . . . ?
C61 C54 C55 C57 -12.7(14) . . . . ?
C65 C52 C53 U1 -111.9(7) . . . . ?
C65 C52 C53 C54 166.0(7) . . . . ?
C65 C52 C56 U1 109.3(7) . . . . ?
C65 C52 C56 C55 -167.9(7) . . . . ?
U3 C103 C104 C105 58.8(4) . . . . ?
U3 C103 C104 C112 -131.6(8) . . . . ?
U3 C103 C107 C106 -67.4(5) . . . . ?
U3 C103 C116 C117 80.3(9) . . . . ?
U3 C103 C116 C118 -42.0(10) . . . . ?
U3 C103 C116 C119 -158.1(5) . . . . ?
U3 C104 C105 C106 69.6(5) . . . . ?
U3 C104 C112 C113 68.0(7) . . . . ?
U3 C104 C112 C114 -51.1(8) . . . . ?
U3 C104 C112 C115 -175.7(4) . . . . ?
U3 C105 C106 C107 78.1(5) . . . . ?
U3 C105 C106 C108 -112.5(7) . . . . ?
U3 C106 C107 C103 80.5(5) . . . . ?
U3 C106 C108 C109 32.1(7) . . . . ?
U3 C106 C108 C110 -89.8(6) . . . . ?
U3 C106 C108 C111 152.1(5) . . . . ?
U3 C120 C121 C122 -56.2(5) . . . . ?
U3 C120 C121 C129 146.5(8) . . . . ?
U3 C120 C124 C123 69.4(5) . . . . ?
U3 C120 C133 C134 -50.8(7) . . . . ?
U3 C120 C133 C135 -175.6(4) . . . . ?
U3 C120 C133 C136 68.6(7) . . . . ?
U3 C121 C122 C123 -68.0(5) . . . . ?
U3 C121 C129 C130 -40.2(10) . . . . ?
U3 C121 C129 C131 82.0(9) . . . . ?
U3 C121 C129 C132 -156.4(5) . . . . ?
U3 C122 C123 C124 -76.1(5) . . . . ?
U3 C122 C123 C125 113.2(7) . . . . ?
U3 C123 C124 C120 -80.9(5) . . . . ?
U3 C123 C125 C126 -90.2(6) . . . . ?
U3 C123 C125 C127 31.5(7) . . . . ?
U3 C123 C125 C128 149.9(5) . . . . ?
U4 C69 C70 C71 80.3(5) . . . . ?
U4 C69 C73 C72 -81.5(5) . . . . ?
U4 C69 C82 C83 26.9(7) . . . . ?
U4 C69 C82 C84 145.7(5) . . . . ?
U4 C69 C82 C85 -94.8(5) . . . . ?
U4 C70 C71 C72 62.4(5) . . . . ?
U4 C70 C71 C78 -136.3(6) . . . . ?
U4 C71 C72 C73 58.9(4) . . . . ?
U4 C71 C72 C74 -134.1(8) . . . . ?
U4 C71 C78 C79 -39.8(10) . . . . ?
U4 C71 C78 C80 81.5(9) . . . . ?
U4 C71 C78 C81 -155.4(6) . . . . ?
U4 C72 C73 C69 70.0(4) . . . . ?
U4 C72 C74 C75 -178.1(5) . . . . ?
U4 C72 C74 C76 -54.0(8) . . . . ?
U4 C72 C74 C77 65.9(8) . . . . ?
U4 C86 C87 C88 59.0(4) . . . . ?
U4 C86 C87 C95 -133.2(7) . . . . ?
U4 C86 C90 C89 -66.9(5) . . . . ?
U4 C86 C99 C100 -45.1(10) . . . . ?
U4 C86 C99 C101 -159.9(6) . . . . ?
U4 C86 C99 C102 77.7(8) . . . . ?
U4 C87 C88 C89 68.2(4) . . . . ?
U4 C87 C95 C96 68.8(7) . . . . ?
U4 C87 C95 C97 -175.2(4) . . . . ?
U4 C87 C95 C98 -51.9(8) . . . . ?
U4 C88 C89 C90 78.5(4) . . . . ?
U4 C88 C89 C91 -116.6(6) . . . . ?
U4 C89 C90 C86 80.2(5) . . . . ?
U4 C89 C91 C92 -85.7(6) . . . . ?
U4 C89 C91 C93 153.9(4) . . . . ?
U4 C89 C91 C94 34.5(7) . . . . ?
C69 C70 C71 U4 -67.1(5) . . . . ?
C69 C70 C71 C72 -4.7(8) . . . . ?
C69 C70 C71 C78 156.6(6) . . . . ?
C70 C69 C73 U4 78.3(5) . . . . ?
C70 C69 C73 C72 -3.2(7) . . . . ?
C70 C69 C82 C83 -70.1(9) . . . . ?
C70 C69 C82 C84 48.7(9) . . . . ?
C70 C69 C82 C85 168.1(6) . . . . ?
C70 C71 C72 U4 -56.4(4) . . . . ?
C70 C71 C72 C73 2.5(7) . . . . ?
C70 C71 C72 C74 169.5(7) . . . . ?
C70 C71 C78 C79 44.0(9) . . . . ?
C70 C71 C78 C80 165.2(6) . . . . ?
C70 C71 C78 C81 -71.6(8) . . . . ?
C71 C72 C73 U4 -69.6(5) . . . . ?
C71 C72 C73 C69 0.4(7) . . . . ?
C71 C72 C74 C75 -63.0(10) . . . . ?
C71 C72 C74 C76 61.0(10) . . . . ?
C71 C72 C74 C77 -179.1(7) . . . . ?
C72 C71 C78 C79 -160.6(8) . . . . ?
C72 C71 C78 C80 -39.3(11) . . . . ?
C72 C71 C78 C81 83.8(9) . . . . ?
C73 C69 C70 U4 -75.4(5) . . . . ?
C73 C69 C70 C71 4.9(8) . . . . ?
C73 C69 C82 C83 119.4(7) . . . . ?
C73 C69 C82 C84 -121.9(7) . . . . ?
C73 C69 C82 C85 -2.4(10) . . . . ?
C73 C72 C74 C75 102.6(7) . . . . ?
C73 C72 C74 C76 -133.4(7) . . . . ?
C73 C72 C74 C77 -13.4(9) . . . . ?
C74 C72 C73 U4 121.5(5) . . . . ?
C74 C72 C73 C69 -168.5(6) . . . . ?
C78 C71 C72 U4 145.9(8) . . . . ?
C78 C71 C72 C73 -155.2(7) . . . . ?
C78 C71 C72 C74 11.8(13) . . . . ?
C82 C69 C70 U4 112.3(6) . . . . ?
C82 C69 C70 C71 -167.3(6) . . . . ?
C82 C69 C73 U4 -109.6(7) . . . . ?
C82 C69 C73 C72 168.9(6) . . . . ?
C86 C87 C88 U4 -68.5(5) . . . . ?
C86 C87 C88 C89 -0.4(7) . . . . ?
C86 C87 C95 C96 -177.8(7) . . . . ?
C86 C87 C95 C97 -61.9(10) . . . . ?
C86 C87 C95 C98 61.4(10) . . . . ?
C87 C86 C90 U4 63.7(5) . . . . ?
C87 C86 C90 C89 -3.2(7) . . . . ?
C87 C86 C99 C100 -164.4(7) . . . . ?
C87 C86 C99 C101 80.9(9) . . . . ?
C87 C86 C99 C102 -41.6(11) . . . . ?
C87 C88 C89 U4 -80.1(5) . . . . ?
C87 C88 C89 C90 -1.6(7) . . . . ?
C87 C88 C89 C91 163.3(6) . . . . ?
C88 C87 C95 C96 -11.4(9) . . . . ?
C88 C87 C95 C97 104.6(7) . . . . ?
C88 C87 C95 C98 -132.1(7) . . . . ?
C88 C89 C90 U4 -77.2(4) . . . . ?
C88 C89 C90 C86 3.0(7) . . . . ?
C88 C89 C91 C92 12.3(9) . . . . ?
C88 C89 C91 C93 -108.1(7) . . . . ?
C88 C89 C91 C94 132.5(7) . . . . ?
C90 C86 C87 U4 -56.9(4) . . . . ?
C90 C86 C87 C88 2.1(7) . . . . ?
C90 C86 C87 C95 169.9(7) . . . . ?
C90 C86 C99 C100 38.8(9) . . . . ?
C90 C86 C99 C101 -75.9(7) . . . . ?
C90 C86 C99 C102 161.6(6) . . . . ?
C90 C89 C91 C92 174.2(6) . . . . ?
C90 C89 C91 C93 53.8(8) . . . . ?
C90 C89 C91 C94 -65.7(8) . . . . ?
C91 C89 C90 U4 117.8(6) . . . . ?
C91 C89 C90 C86 -162.0(6) . . . . ?
C95 C87 C88 U4 121.9(5) . . . . ?
C95 C87 C88 C89 -169.9(6) . . . . ?
C99 C86 C87 U4 144.0(8) . . . . ?
C99 C86 C87 C88 -156.9(7) . . . . ?
C99 C86 C87 C95 10.8(13) . . . . ?
C99 C86 C90 U4 -134.2(5) . . . . ?
C99 C86 C90 C89 158.9(6) . . . . ?
C103 C104 C105 U3 -68.8(5) . . . . ?
C103 C104 C105 C106 0.8(8) . . . . ?
C103 C104 C112 C113 179.8(7) . . . . ?
C103 C104 C112 C114 60.7(10) . . . . ?
C103 C104 C112 C115 -63.9(10) . . . . ?
C104 C103 C107 U3 63.5(5) . . . . ?
C104 C103 C107 C106 -3.9(8) . . . . ?
C104 C103 C116 C117 -42.0(11) . . . . ?
C104 C103 C116 C118 -164.3(7) . . . . ?
C104 C103 C116 C119 79.6(9) . . . . ?
C104 C105 C106 U3 -81.3(5) . . . . ?
C104 C105 C106 C107 -3.2(8) . . . . ?
C104 C105 C106 C108 166.2(6) . . . . ?
C105 C104 C112 C113 -11.9(9) . . . . ?
C105 C104 C112 C114 -131.0(7) . . . . ?
C105 C104 C112 C115 104.5(7) . . . . ?
C105 C106 C107 U3 -76.1(4) . . . . ?
C105 C106 C107 C103 4.4(8) . . . . ?
C105 C106 C108 C109 127.1(8) . . . . ?
C105 C106 C108 C110 5.2(10) . . . . ?
C105 C106 C108 C111 -112.9(8) . . . . ?
C107 C103 C104 U3 -57.0(5) . . . . ?
C107 C103 C104 C105 1.8(8) . . . . ?
C107 C103 C104 C112 171.4(7) . . . . ?
C107 C103 C116 C117 163.9(7) . . . . ?
C107 C103 C116 C118 41.6(9) . . . . ?
C107 C103 C116 C119 -74.5(8) . . . . ?
C107 C106 C108 C109 -65.6(9) . . . . ?
C107 C106 C108 C110 172.5(7) . . . . ?
C107 C106 C108 C111 54.4(10) . . . . ?
C108 C106 C107 U3 114.3(7) . . . . ?
C108 C106 C107 C103 -165.3(7) . . . . ?
C112 C104 C105 U3 120.2(6) . . . . ?
C112 C104 C105 C106 -170.1(6) . . . . ?
C116 C103 C104 U3 146.7(8) . . . . ?
C116 C103 C104 C105 -154.4(7) . . . . ?
C116 C103 C104 C112 15.1(13) . . . . ?
C116 C103 C107 U3 -136.5(6) . . . . ?
C116 C103 C107 C106 156.1(6) . . . . ?
C120 C121 C122 U3 63.0(5) . . . . ?
C120 C121 C122 C123 -5.0(8) . . . . ?
C120 C121 C129 C130 -162.9(7) . . . . ?
C120 C121 C129 C131 -40.8(11) . . . . ?
C120 C121 C129 C132 80.8(9) . . . . ?
C121 C120 C124 U3 -68.9(5) . . . . ?
C121 C120 C124 C123 0.5(8) . . . . ?
C121 C120 C133 C134 61.1(10) . . . . ?
C121 C120 C133 C135 -63.7(9) . . . . ?
C121 C120 C133 C136 -179.4(7) . . . . ?
C121 C122 C123 U3 81.3(5) . . . . ?
C121 C122 C123 C124 5.2(8) . . . . ?
C121 C122 C123 C125 -165.5(6) . . . . ?
C122 C121 C129 C130 41.8(9) . . . . ?
C122 C121 C129 C131 164.0(7) . . . . ?
C122 C121 C129 C132 -74.4(8) . . . . ?
C122 C123 C124 U3 77.5(5) . . . . ?
C122 C123 C124 C120 -3.4(8) . . . . ?
C122 C123 C125 C126 173.2(7) . . . . ?
C122 C123 C125 C127 -65.1(9) . . . . ?
C122 C123 C125 C128 53.3(10) . . . . ?
C124 C120 C121 U3 58.9(4) . . . . ?
C124 C120 C121 C122 2.7(7) . . . . ?
C124 C120 C121 C129 -154.6(7) . . . . ?
C124 C120 C133 C134 -130.8(7) . . . . ?
C124 C120 C133 C135 104.4(7) . . . . ?
C124 C120 C133 C136 -11.3(9) . . . . ?
C124 C123 C125 C126 4.6(10) . . . . ?
C124 C123 C125 C127 126.3(8) . . . . ?
C124 C123 C125 C128 -115.3(8) . . . . ?
C125 C123 C124 U3 -112.0(7) . . . . ?
C125 C123 C124 C120 167.1(7) . . . . ?
C129 C121 C122 U3 -135.9(5) . . . . ?
C129 C121 C122 C123 156.2(6) . . . . ?
C133 C120 C121 U3 -131.8(8) . . . . ?
C133 C120 C121 C122 172.0(7) . . . . ?
C133 C120 C121 C129 14.7(13) . . . . ?
C133 C120 C124 U3 120.3(6) . . . . ?
C133 C120 C124 C123 -170.3(6) . . . . ?
C138 C137 C140 C141 174.3(12) . . . . ?
C140 C137 C138 C139 -69.7(18) . . . . ?
C142 C144 C145 C146 -177.6(15) . . . . ?
C143 C142 C144 C145 -52(3) . . . . ?
